data_7709249
loop_
_publ_author_name
'Abudoureheman, Maierhaba'
'Zheng, Juanjuan'
'Wang, Peng'
'Wei, Bo'
'Guo, Zhiyong'
'Chen, Zhaohui'
'Chen, Yanna'

_publ_section_title
;
 A<sub>6</sub>Mo<sub>2</sub>P<sub>4</sub>O<sub>19</sub> (A = Rb, Cs) and
 Rb<sub>2</sub>MoP<sub>2</sub>O<sub>9</sub>: new molybdophosphates with
 distinct polyanionic configurations.
;
_journal_issue 4
_journal_name_full 'Dalton transactions (Cambridge, England : 2003)'
_journal_page_first 1481
_journal_page_last 1488
_journal_paper_doi 10.1039/d1dt03756k
_journal_volume 51
_journal_year 2022
_chemical_formula_moiety 'Mo2 O19 P4 Rb6'
_chemical_formula_sum 'Mo2 O19 P4 Rb6'
_chemical_formula_weight 1132.58
_space_group_crystal_system monoclinic
_space_group_IT_number 14
_space_group_name_Hall '-P 2ybc'
_space_group_name_H-M_alt 'P 1 21/c 1'
_atom_sites_solution_primary direct
_atom_sites_solution_secondary difmap
_audit_creation_date 2021-09-17
_audit_creation_method
;
Olex2 1.3
(compiled 2020.11.12 svn.r5f609507 for OlexSys, GUI svn.r6272)
;
_cell_angle_alpha 90.00
_cell_angle_beta 90.775(3)
_cell_angle_gamma 90.00
_cell_formula_units_Z 2
_cell_length_a 10.4134(6)
_cell_length_b 7.3910(5)
_cell_length_c 13.9812(9)
_cell_measurement_reflns_used 3007
_cell_measurement_temperature 300.0
_cell_measurement_theta_max 27.41
_cell_measurement_theta_min 2.91
_cell_volume 1075.97(12)
_computing_cell_refinement 'SAINT V8.40B (?, 2016)'
_computing_data_reduction 'SAINT V8.40B (?, 2016)'
_computing_molecular_graphics 'Olex2 1.3 (Dolomanov et al., 2009)'
_computing_publication_material 'Olex2 1.3 (Dolomanov et al., 2009)'
_computing_structure_refinement 'XL  (Sheldrick, 2008)'
_computing_structure_solution 'SHELXS-97 (Sheldrick, 1990)'
_diffrn_ambient_temperature 300.0
_diffrn_measured_fraction_theta_full 0.988
_diffrn_measured_fraction_theta_max 0.988
_diffrn_measurement_device_type 'Bruker APEX-II CCD'
_diffrn_measurement_method '\f and \w scans'
_diffrn_radiation_monochromator graphite
_diffrn_radiation_type MoK\a
_diffrn_radiation_wavelength 0.71073
_diffrn_reflns_av_R_equivalents 0.0645
_diffrn_reflns_av_unetI/netI 0.0635
_diffrn_reflns_limit_h_max 12
_diffrn_reflns_limit_h_min -13
_diffrn_reflns_limit_k_max 9
_diffrn_reflns_limit_k_min -8
_diffrn_reflns_limit_l_max 18
_diffrn_reflns_limit_l_min -18
_diffrn_reflns_number 8054
_diffrn_reflns_theta_full 27.50
_diffrn_reflns_theta_max 27.50
_diffrn_reflns_theta_min 1.96
_diffrn_source 'fine-focus sealed tube'
_diffrn_source_current 1.4
_diffrn_source_power 0.07
_diffrn_source_voltage 50.0
_diffrn_standards_number 0
_exptl_absorpt_coefficient_mu 15.030
_exptl_absorpt_correction_T_max 0.7456
_exptl_absorpt_correction_T_min 0.5635
_exptl_absorpt_correction_type multi-scan
_exptl_absorpt_process_details
;
SADABS-2016/2 (Bruker,2016/2) was used for absorption correction.
wR2(int) was 0.1210 before and 0.0707 after correction.
The Ratio of minimum to maximum transmission is 0.7558.
The \l/2 correction factor is Not present.
;
_exptl_crystal_colour 'clear light colourless'
_exptl_crystal_colour_lustre clear
_exptl_crystal_colour_modifier light
_exptl_crystal_colour_primary colourless
_exptl_crystal_density_diffrn 3.496
_exptl_crystal_density_method 'not measured'
_exptl_crystal_description block
_exptl_crystal_F_000 1036
_exptl_crystal_size_max 0.184
_exptl_crystal_size_mid 0.122
_exptl_crystal_size_min 0.078
_refine_diff_density_max 0.939
_refine_diff_density_min -1.060
_refine_diff_density_rms 0.210
_refine_ls_extinction_coef 0.0018(3)
_refine_ls_extinction_expression Fc^*^=kFc[1+0.001xFc^2^\l^3^/sin(2\q)]^-1/4^
_refine_ls_extinction_method SHELXL
_refine_ls_goodness_of_fit_ref 1.047
_refine_ls_matrix_type full
_refine_ls_number_parameters 143
_refine_ls_number_reflns 2458
_refine_ls_number_restraints 6
_refine_ls_restrained_S_all 1.049
_refine_ls_R_factor_all 0.0592
_refine_ls_R_factor_gt 0.0396
_refine_ls_shift/su_max 0.000
_refine_ls_shift/su_mean 0.000
_refine_ls_structure_factor_coef Fsqd
_refine_ls_weighting_details 'calc w=1/[\s^2^(Fo^2^)+(0.0308P)^2^+0.7024P] where P=(Fo^2^+2Fc^2^)/3'
_refine_ls_weighting_scheme calc
_refine_ls_wR_factor_gt 0.0829
_refine_ls_wR_factor_ref 0.0914
_reflns_number_gt 1826
_reflns_number_total 2458
_reflns_threshold_expression >2sigma(I)
_cod_data_source_file d1dt03756k4.cif
_cod_data_source_block rmo_a
_cod_depositor_comments 'Adding full bibliography for 7709247--7709250.cif.'
_cod_database_code 7709249
_olex2_refinement_description
;
1. Uiso/Uaniso restraints and constraints
Uanis(O7) \\sim Ueq: with sigma of 0.01 and sigma for terminal atoms of 0.02
;
_olex2_submission_special_instructions 'No special instructions were received'

loop_
_space_group_symop_id
_space_group_symop_operation_xyz
1 'x, y, z'
2 '-x, y+1/2, -z+1/2'
3 '-x, -y, -z'
4 'x, -y-1/2, z-1/2'

loop_
_atom_site_label
_atom_site_type_symbol
_atom_site_fract_x
_atom_site_fract_y
_atom_site_fract_z
_atom_site_U_iso_or_equiv
_atom_site_adp_type
_atom_site_occupancy
_atom_site_symmetry_multiplicity
_atom_site_calc_flag
_atom_site_refinement_flags
_atom_site_disorder_assembly
_atom_site_disorder_group
Mo1 Mo 0.86218(5) 0.15859(8) 0.49009(4) 0.01633(16) Uani 1 1 d . . .
Rb2 Rb 0.48442(7) 0.84205(10) 0.63668(5) 0.02599(19) Uani 1 1 d . . .
Rb3 Rb 0.89027(7) -0.07219(10) 0.20945(5) 0.0263(2) Uani 1 1 d . . .
Rb1 Rb 0.23394(7) 0.33652(10) 0.55374(5) 0.0268(2) Uani 1 1 d . . .
P2 P 0.60993(17) 0.3149(2) 0.61131(13) 0.0177(4) Uani 1 1 d . . .
P1 P 0.79653(17) 0.0592(2) 0.67641(13) 0.0161(4) Uani 1 1 d . . .
O5 O 0.9012(5) 0.1927(6) 0.6461(3) 0.0223(11) Uani 1 1 d . . .
O4 O 0.8232(5) -0.0512(7) 0.7627(4) 0.0296(13) Uani 1 1 d . . .
O6 O 0.7646(5) -0.0449(6) 0.5839(3) 0.0204(11) Uani 1 1 d . . .
O10 O 0.7067(5) 0.3050(7) 0.5279(4) 0.0301(13) Uani 1 1 d . . .
O3 O 0.6711(5) 0.1817(7) 0.6946(3) 0.0247(12) Uani 1 1 d . . .
O9 O 0.7914(5) 0.0700(8) 0.3893(4) 0.0316(13) Uani 1 1 d . . .
O1 O 0.4860(5) 0.2327(8) 0.5824(4) 0.0373(14) Uani 1 1 d . . .
O7 O 1.0000 0.0000 0.5000 0.038(2) Uani 1 2 d SU . .
O2 O 0.6112(6) 0.4992(7) 0.6533(4) 0.0404(15) Uani 1 1 d . . .
O8 O 0.9455(5) 0.3419(8) 0.4529(4) 0.0361(14) Uani 1 1 d . . .

loop_
_atom_site_aniso_label
_atom_site_aniso_U_11
_atom_site_aniso_U_22
_atom_site_aniso_U_33
_atom_site_aniso_U_23
_atom_site_aniso_U_13
_atom_site_aniso_U_12
Mo1 0.0159(3) 0.0155(3) 0.0177(3) 0.0015(2) 0.0017(2) 0.0030(2)
Rb2 0.0233(4) 0.0235(4) 0.0312(4) 0.0021(3) 0.0003(3) 0.0008(3)
Rb3 0.0300(4) 0.0219(4) 0.0268(4) 0.0012(3) -0.0011(3) 0.0014(3)
Rb1 0.0362(4) 0.0194(4) 0.0248(4) -0.0034(3) -0.0009(3) 0.0052(3)
P2 0.0162(8) 0.0170(9) 0.0200(9) -0.0003(7) 0.0016(7) 0.0034(7)
P1 0.0183(9) 0.0145(9) 0.0157(9) 0.0010(7) -0.0001(7) 0.0022(7)
O5 0.026(3) 0.018(3) 0.022(3) -0.001(2) -0.005(2) -0.003(2)
O4 0.038(3) 0.026(3) 0.025(3) 0.013(2) 0.001(2) 0.008(2)
O6 0.029(3) 0.015(2) 0.017(3) -0.004(2) 0.000(2) -0.005(2)
O10 0.033(3) 0.028(3) 0.030(3) 0.017(2) 0.011(2) 0.023(2)
O3 0.027(3) 0.029(3) 0.018(3) 0.007(2) 0.007(2) 0.012(2)
O9 0.026(3) 0.047(4) 0.021(3) -0.008(3) 0.000(2) 0.003(3)
O1 0.032(3) 0.034(3) 0.046(4) 0.014(3) -0.009(3) -0.007(3)
O7 0.031(4) 0.045(5) 0.039(5) 0.010(4) 0.011(3) 0.030(4)
O2 0.062(4) 0.024(3) 0.035(3) -0.007(3) -0.004(3) 0.012(3)
O8 0.039(3) 0.033(3) 0.037(3) 0.008(3) 0.006(3) -0.005(3)

loop_
_atom_type_symbol
_atom_type_description
_atom_type_scat_dispersion_real
_atom_type_scat_dispersion_imag
_atom_type_scat_source
Mo Mo -1.6832 0.6857 'International Tables Vol C Tables 4.2.6.8 and 6.1.1.4'
O O 0.0106 0.0060 'International Tables Vol C Tables 4.2.6.8 and 6.1.1.4'
P P 0.1023 0.0942 'International Tables Vol C Tables 4.2.6.8 and 6.1.1.4'
Rb Rb -0.9393 2.9676 'International Tables Vol C Tables 4.2.6.8 and 6.1.1.4'

loop_
_geom_angle_atom_site_label_1
_geom_angle_atom_site_label_2
_geom_angle_atom_site_label_3
_geom_angle
_geom_angle_site_symmetry_1
_geom_angle_site_symmetry_3
_geom_angle_publ_flag
Rb2 Mo1 Rb3 70.527(18) 3_666 . ?
Rb2 Mo1 Rb1 157.50(2) 3_666 1_655 ?
Rb1 Mo1 Rb2 72.332(18) 3_656 3_666 ?
Rb1 Mo1 Rb2 72.788(18) 3_666 3_666 ?
Rb1 Mo1 Rb3 59.757(17) 3_656 . ?
Rb1 Mo1 Rb3 104.86(2) 3_666 . ?
Rb1 Mo1 Rb3 104.221(19) 1_655 . ?
Rb1 Mo1 Rb1 124.977(17) 3_656 1_655 ?
Rb1 Mo1 Rb1 88.134(19) 3_666 1_655 ?
Rb1 Mo1 Rb1 144.96(3) 3_656 3_666 ?
P1 Mo1 Rb2 100.47(4) . 3_666 ?
P1 Mo1 Rb3 140.06(4) . . ?
P1 Mo1 Rb1 109.33(4) . 3_666 ?
P1 Mo1 Rb1 80.33(4) . 3_656 ?
P1 Mo1 Rb1 96.99(4) . 1_655 ?
O5 Mo1 Rb2 125.86(13) . 3_666 ?
O5 Mo1 Rb3 157.87(13) . . ?
O5 Mo1 Rb1 95.07(12) . 3_666 ?
O5 Mo1 Rb1 66.35(13) . 1_655 ?
O5 Mo1 Rb1 107.93(12) . 3_656 ?
O5 Mo1 P1 33.13(13) . . ?
O5 Mo1 O6 65.32(17) . . ?
O6 Mo1 Rb2 81.10(12) . 3_666 ?
O6 Mo1 Rb3 107.73(12) . . ?
O6 Mo1 Rb1 48.44(12) . 3_656 ?
O6 Mo1 Rb1 120.80(12) . 1_655 ?
O6 Mo1 Rb1 127.83(13) . 3_666 ?
O6 Mo1 P1 33.23(12) . . ?
O10 Mo1 Rb2 52.86(16) . 3_666 ?
O10 Mo1 Rb3 121.09(16) . . ?
O10 Mo1 Rb1 110.09(16) . 3_656 ?
O10 Mo1 Rb1 121.25(16) . 1_655 ?
O10 Mo1 Rb1 47.67(15) . 3_666 ?
O10 Mo1 P1 71.99(14) . . ?
O10 Mo1 O5 79.6(2) . . ?
O10 Mo1 O6 80.53(19) . . ?
O9 Mo1 Rb2 42.15(18) . 3_666 ?
O9 Mo1 Rb3 29.45(17) . . ?
O9 Mo1 Rb1 52.8(2) . 3_656 ?
O9 Mo1 Rb1 133.15(18) . 1_655 ?
O9 Mo1 Rb1 97.4(2) . 3_666 ?
O9 Mo1 P1 123.9(2) . . ?
O9 Mo1 O5 157.0(2) . . ?
O9 Mo1 O6 91.8(2) . . ?
O9 Mo1 O10 94.7(2) . . ?
O9 Mo1 O7 98.27(19) . . ?
O7 Mo1 Rb2 136.41(3) . 3_666 ?
O7 Mo1 Rb3 75.83(2) . . ?
O7 Mo1 Rb1 57.935(19) . 1_655 ?
O7 Mo1 Rb1 67.04(2) . 3_656 ?
O7 Mo1 Rb1 144.12(3) . 3_666 ?
O7 Mo1 P1 87.89(4) . . ?
O7 Mo1 O5 82.40(13) . . ?
O7 Mo1 O6 83.65(13) . . ?
O7 Mo1 O10 159.77(14) . . ?
O8 Mo1 Rb2 109.13(19) . 3_666 ?
O8 Mo1 Rb3 89.8(2) . . ?
O8 Mo1 Rb1 47.1(2) . 3_666 ?
O8 Mo1 Rb1 48.40(19) . 1_655 ?
O8 Mo1 Rb1 147.8(2) . 3_656 ?
O8 Mo1 P1 128.9(2) . . ?
O8 Mo1 O5 97.0(2) . . ?
O8 Mo1 O6 162.1(2) . . ?
O8 Mo1 O10 93.9(2) . . ?
O8 Mo1 O9 105.6(3) . . ?
O8 Mo1 O7 97.4(2) . . ?
P2 Rb2 P2 103.86(4) 2_656 1_565 ?
P1 Rb2 P2 45.24(4) 1_565 1_565 ?
P1 Rb2 P2 97.28(4) 1_565 2_656 ?
O6 Rb2 P2 53.28(9) 1_565 1_565 ?
O6 Rb2 P2 120.15(9) 1_565 2_656 ?
O6 Rb2 P1 24.62(9) 1_565 1_565 ?
O6 Rb2 O10 119.44(13) 1_565 3_666 ?
O6 Rb2 O3 45.66(12) 1_565 1_565 ?
O6 Rb2 O2 113.96(13) 1_565 2_656 ?
O10 Rb2 P2 117.45(9) 3_666 1_565 ?
O10 Rb2 P2 119.82(10) 3_666 2_656 ?
O10 Rb2 P1 142.89(10) 3_666 1_565 ?
O10 Rb2 O3 142.92(12) 3_666 1_565 ?
O10 Rb2 O2 124.15(14) 3_666 2_656 ?
O3 Rb2 P2 127.74(10) 2_656 1_565 ?
O3 Rb2 P2 88.30(9) 1_565 2_656 ?
O3 Rb2 P2 26.45(9) 2_656 2_656 ?
O3 Rb2 P2 26.00(8) 1_565 1_565 ?
O3 Rb2 P1 26.13(9) 1_565 1_565 ?
O3 Rb2 P1 121.46(9) 2_656 1_565 ?
O3 Rb2 O6 140.87(13) 2_656 1_565 ?
O3 Rb2 O10 95.19(13) 2_656 3_666 ?
O3 Rb2 O3 114.72(9) 2_656 1_565 ?
O3 Rb2 O1 137.12(14) 2_656 3_666 ?
O3 Rb2 O2 45.46(13) 2_656 2_656 ?
O3 Rb2 O2 72.37(13) 1_565 2_656 ?
O9 Rb2 P2 97.04(12) 3_666 1_565 ?
O9 Rb2 P2 81.84(11) 3_666 2_656 ?
O9 Rb2 P1 141.25(12) 3_666 1_565 ?
O9 Rb2 O6 144.80(15) 3_666 1_565 ?
O9 Rb2 O10 52.85(13) 3_666 3_666 ?
O9 Rb2 O3 70.30(14) 3_666 2_656 ?
O9 Rb2 O3 115.73(14) 3_666 1_565 ?
O9 Rb2 O1 76.44(16) 3_666 1_565 ?
O9 Rb2 O1 91.54(14) 3_666 3_666 ?
O9 Rb2 O2 74.34(15) 3_666 2_656 ?
O1 Rb2 P2 107.39(12) 1_565 2_656 ?
O1 Rb2 P2 21.78(11) 1_565 1_565 ?
O1 Rb2 P2 163.52(11) 3_666 2_656 ?
O1 Rb2 P2 91.89(11) 3_666 1_565 ?
O1 Rb2 P1 97.29(10) 3_666 1_565 ?
O1 Rb2 P1 66.83(11) 1_565 1_565 ?
O1 Rb2 O6 70.95(14) 1_565 1_565 ?
O1 Rb2 O6 73.29(13) 3_666 1_565 ?
O1 Rb2 O10 98.67(14) 1_565 3_666 ?
O1 Rb2 O10 46.18(13) 3_666 3_666 ?
O1 Rb2 O3 124.44(15) 1_565 2_656 ?
O1 Rb2 O3 46.78(13) 1_565 1_565 ?
O1 Rb2 O3 108.16(13) 3_666 1_565 ?
O1 Rb2 O1 85.47(17) 1_565 3_666 ?
O1 Rb2 O2 163.85(14) 3_666 2_656 ?
O1 Rb2 O2 83.65(15) 1_565 2_656 ?
O2 Rb2 P2 90.16(12) . 2_656 ?
O2 Rb2 P2 132.17(13) . 1_565 ?
O2 Rb2 P2 23.78(9) 2_656 2_656 ?
O2 Rb2 P2 82.35(10) 2_656 1_565 ?
O2 Rb2 P1 88.19(13) . 1_565 ?
O2 Rb2 P1 89.35(11) 2_656 1_565 ?
O2 Rb2 O6 79.96(16) . 1_565 ?
O2 Rb2 O10 92.24(14) . 3_666 ?
O2 Rb2 O3 81.12(16) . 2_656 ?
O2 Rb2 O3 112.78(15) . 1_565 ?
O2 Rb2 O9 130.45(18) . 3_666 ?
O2 Rb2 O1 150.67(17) . 1_565 ?
O2 Rb2 O1 82.65(15) . 3_666 ?
O2 Rb2 O2 112.37(13) . 2_656 ?
P2 Rb3 P1 104.03(4) 4_565 4 ?
P2 Rb3 P1 43.53(4) 4_565 4_565 ?
P1 Rb3 P2 147.82(5) 3_756 4_565 ?
P1 Rb3 P1 108.14(5) 3_756 4 ?
P1 Rb3 P1 147.56(5) 4 4_565 ?
P1 Rb3 P1 104.29(5) 3_756 4_565 ?
O5 Rb3 P2 158.58(10) 3_756 4_565 ?
O5 Rb3 P2 55.74(9) 4_565 4_565 ?
O5 Rb3 P1 152.50(10) 4_565 4 ?
O5 Rb3 P1 121.81(9) 3_756 4_565 ?
O5 Rb3 P1 19.72(10) 4_565 4_565 ?
O5 Rb3 P1 24.91(9) 3_756 3_756 ?
O5 Rb3 P1 93.96(9) 4_565 3_756 ?
O5 Rb3 P1 89.03(9) 3_756 4 ?
O5 Rb3 O5 116.32(12) 4_565 3_756 ?
O5 Rb3 O4 73.73(13) 4_565 3_756 ?
O5 Rb3 O4 48.84(12) 3_756 3_756 ?
O5 Rb3 O4 168.37(14) 4_565 4 ?
O5 Rb3 O6 110.12(12) 3_756 4 ?
O5 Rb3 O6 128.53(12) 4_565 4 ?
O5 Rb3 O2 78.15(13) 4_565 4_565 ?
O4 Rb3 P2 129.45(10) 3_756 4_565 ?
O4 Rb3 P2 112.63(11) 4 4_565 ?
O4 Rb3 P1 150.83(11) 4 4_565 ?
O4 Rb3 P1 122.59(10) 3_756 4 ?
O4 Rb3 P1 21.62(10) 4 4 ?
O4 Rb3 P1 88.20(10) 3_756 4_565 ?
O4 Rb3 P1 24.03(9) 3_756 3_756 ?
O4 Rb3 P1 97.37(11) 4 3_756 ?
O4 Rb3 O5 74.33(13) 4 3_756 ?
O4 Rb3 O4 117.90(13) 4 3_756 ?
O4 Rb3 O6 45.07(12) 4 4 ?
O4 Rb3 O6 129.26(13) 3_756 4 ?
O4 Rb3 O2 90.22(14) 4 4_565 ?
O6 Rb3 P2 86.75(8) 4 4_565 ?
O6 Rb3 P1 124.14(8) 4 3_756 ?
O6 Rb3 P1 128.06(8) 4 4_565 ?
O6 Rb3 P1 24.05(8) 4 4 ?
O9 Rb3 P2 81.38(11) . 4_565 ?
O9 Rb3 P1 70.46(12) . 4_565 ?
O9 Rb3 P1 86.39(10) . 3_756 ?
O9 Rb3 P1 110.86(12) . 4 ?
O9 Rb3 O5 86.08(15) . 4_565 ?
O9 Rb3 O5 78.08(14) . 3_756 ?
O9 Rb3 O4 97.72(14) . 3_756 ?
O9 Rb3 O4 91.98(16) . 4 ?
O9 Rb3 O6 125.21(14) . 4 ?
O9 Rb3 O2 79.17(15) . 4_565 ?
O9 Rb3 O8 163.67(15) . 2_745 ?
O2 Rb3 P2 22.53(10) 4_565 4_565 ?
O2 Rb3 P1 64.26(11) 4_565 4_565 ?
O2 Rb3 P1 163.92(12) 4_565 3_756 ?
O2 Rb3 P1 83.84(11) 4_565 4 ?
O2 Rb3 O5 151.90(14) 4_565 3_756 ?
O2 Rb3 O4 151.86(14) 4_565 3_756 ?
O2 Rb3 O6 70.83(13) 4_565 4 ?
O8 Rb3 P2 106.71(12) 2_745 4_565 ?
O8 Rb3 P1 105.30(12) 2_745 4_565 ?
O8 Rb3 P1 79.35(11) 2_745 3_756 ?
O8 Rb3 P1 81.40(12) 2_745 4 ?
O8 Rb3 O5 87.02(15) 2_745 4_565 ?
O8 Rb3 O5 91.81(14) 2_745 3_756 ?
O8 Rb3 O4 66.12(15) 2_745 3_756 ?
O8 Rb3 O4 97.65(16) 2_745 4 ?
O8 Rb3 O6 70.20(14) 2_745 4 ?
O8 Rb3 O2 113.78(16) 2_745 4_565 ?
Mo1 Rb1 Mo1 144.96(3) 3_656 3_666 ?
P2 Rb1 Mo1 130.97(3) 3_666 3_656 ?
P2 Rb1 Mo1 51.26(3) 3_666 3_666 ?
O4 Rb1 Mo1 78.55(12) 2_656 3_666 ?
O4 Rb1 Mo1 112.00(11) 2_656 3_656 ?
O4 Rb1 P2 117.03(12) 2_656 3_666 ?
O4 Rb1 O6 147.54(15) 2_656 3_656 ?
O4 Rb1 O10 97.94(15) 2_656 3_666 ?
O4 Rb1 O9 91.83(15) 2_656 3_656 ?
O4 Rb1 O7 104.50(11) 2_656 1_455 ?
O4 Rb1 O2 139.41(14) 2_656 3_666 ?
O4 Rb1 O8 69.67(16) 2_656 3_666 ?
O4 Rb1 O8 100.75(15) 2_656 1_455 ?
O6 Rb1 Mo1 127.68(10) 3_656 3_666 ?
O6 Rb1 Mo1 35.59(10) 3_656 3_656 ?
O6 Rb1 P2 95.41(10) 3_656 3_666 ?
O6 Rb1 O10 114.12(14) 3_656 3_666 ?
O6 Rb1 O9 56.84(14) 3_656 3_656 ?
O6 Rb1 O7 49.25(10) 3_656 1_455 ?
O6 Rb1 O2 72.86(13) 3_656 3_666 ?
O6 Rb1 O8 125.08(15) 3_656 3_666 ?
O6 Rb1 O8 74.79(14) 3_656 1_455 ?
O10 Rb1 Mo1 148.03(11) 3_666 3_656 ?
O10 Rb1 Mo1 30.42(9) 3_666 3_666 ?
O10 Rb1 P2 21.91(10) 3_666 3_666 ?
O10 Rb1 O9 168.88(14) 3_666 3_656 ?
O10 Rb1 O7 133.81(11) 3_666 1_455 ?
O10 Rb1 O2 43.75(13) 3_666 3_666 ?
O10 Rb1 O8 54.23(14) 3_666 3_666 ?
O10 Rb1 O8 91.03(14) 3_666 1_455 ?
O9 Rb1 Mo1 159.50(10) 3_656 3_666 ?
O9 Rb1 Mo1 25.93(9) 3_656 3_656 ?
O9 Rb1 P2 146.97(10) 3_656 3_666 ?
O9 Rb1 O7 47.18(9) 3_656 1_455 ?
O9 Rb1 O2 125.38(13) 3_656 3_666 ?
O9 Rb1 O8 92.36(13) 3_656 1_455 ?
O1 Rb1 Mo1 90.21(12) . 3_656 ?
O1 Rb1 Mo1 121.96(12) . 3_666 ?
O1 Rb1 P2 82.18(12) . 3_666 ?
O1 Rb1 O4 99.47(17) . 2_656 ?
O1 Rb1 O6 82.85(16) . 3_656 ?
O1 Rb1 O10 95.86(15) . 3_666 ?
O1 Rb1 O9 77.21(15) . 3_656 ?
O1 Rb1 O7 118.95(12) . 1_455 ?
O1 Rb1 O2 76.79(15) . 3_666 ?
O1 Rb1 O8 144.03(17) . 3_666 ?
O1 Rb1 O8 157.50(17) . 1_455 ?
O7 Rb1 Mo1 117.48(2) 1_455 3_666 ?
O7 Rb1 Mo1 28.748(10) 1_455 3_656 ?
O7 Rb1 P2 129.63(3) 1_455 3_666 ?
O2 Rb1 Mo1 70.34(9) 3_666 3_666 ?
O2 Rb1 Mo1 108.44(9) 3_666 3_656 ?
O2 Rb1 P2 22.75(9) 3_666 3_666 ?
O2 Rb1 O7 112.64(10) 3_666 1_455 ?
O8 Rb1 Mo1 73.12(10) 1_455 3_656 ?
O8 Rb1 Mo1 24.25(10) 3_666 3_666 ?
O8 Rb1 Mo1 125.76(11) 3_666 3_656 ?
O8 Rb1 Mo1 72.06(10) 1_455 3_666 ?
O8 Rb1 P2 73.76(11) 3_666 3_666 ?
O8 Rb1 P2 97.22(10) 1_455 3_666 ?
O8 Rb1 O9 135.26(14) 3_666 3_656 ?
O8 Rb1 O7 45.66(10) 1_455 1_455 ?
O8 Rb1 O7 97.01(11) 3_666 1_455 ?
O8 Rb1 O2 93.93(14) 1_455 3_666 ?
O8 Rb1 O2 89.63(14) 3_666 3_666 ?
O8 Rb1 O8 54.48(19) 3_666 1_455 ?
Rb2 P2 Rb2 82.07(4) 2_646 1_545 ?
Rb2 P2 Rb2 145.87(6) 2_646 3_666 ?
Rb2 P2 Rb2 73.36(4) 1_545 3_666 ?
Rb2 P2 Rb3 80.65(4) 2_646 4_566 ?
Rb2 P2 Rb1 131.38(5) 2_646 3_666 ?
Rb2 P2 Rb1 73.38(3) 1_545 . ?
Rb2 P2 Rb1 85.23(4) 2_646 . ?
Rb2 P2 Rb1 65.44(3) 3_666 . ?
Rb2 P2 Rb1 146.53(5) 1_545 3_666 ?
Rb2 P2 Rb1 76.17(4) 3_666 3_666 ?
Rb3 P2 Rb2 133.43(5) 4_566 3_666 ?
Rb3 P2 Rb2 135.43(5) 4_566 1_545 ?
Rb3 P2 Rb1 62.80(3) 4_566 3_666 ?
Rb3 P2 Rb1 144.58(5) 4_566 . ?
Rb1 P2 Rb1 105.94(4) 3_666 . ?
O10 P2 Rb2 155.0(2) . 2_646 ?
O10 P2 Rb2 57.3(2) . 3_666 ?
O10 P2 Rb2 104.9(2) . 1_545 ?
O10 P2 Rb3 77.7(2) . 4_566 ?
O10 P2 Rb1 119.7(2) . . ?
O10 P2 Rb1 45.21(19) . 3_666 ?
O10 P2 O3 104.7(3) . . ?
O3 P2 Rb2 57.37(17) . 2_646 ?
O3 P2 Rb2 60.50(19) . 1_545 ?
O3 P2 Rb2 124.0(2) . 3_666 ?
O3 P2 Rb3 75.61(19) . 4_566 ?
O3 P2 Rb1 122.39(19) . . ?
O3 P2 Rb1 131.62(19) . 3_666 ?
O1 P2 Rb2 48.6(2) . 1_545 ?
O1 P2 Rb2 53.6(2) . 3_666 ?
O1 P2 Rb2 92.3(3) . 2_646 ?
O1 P2 Rb3 170.6(3) . 4_566 ?
O1 P2 Rb1 119.2(2) . 3_666 ?
O1 P2 Rb1 27.2(2) . . ?
O1 P2 O10 110.4(3) . . ?
O1 P2 O3 106.0(3) . . ?
O1 P2 O2 119.3(4) . . ?
O2 P2 Rb2 145.0(3) . 1_545 ?
O2 P2 Rb2 130.3(2) . 3_666 ?
O2 P2 Rb2 64.6(2) . 2_646 ?
O2 P2 Rb3 52.0(2) . 4_566 ?
O2 P2 Rb1 92.7(3) . . ?
O2 P2 Rb1 67.7(2) . 3_666 ?
O2 P2 O10 109.8(3) . . ?
O2 P2 O3 105.6(3) . . ?
Mo1 P1 Rb2 101.61(5) . 1_545 ?
Mo1 P1 Rb3 100.00(5) . 3_756 ?
Mo1 P1 Rb3 107.43(6) . 4_556 ?
Mo1 P1 Rb3 78.08(4) . 4_566 ?
Rb2 P1 Rb3 80.05(4) 1_545 4_556 ?
Rb2 P1 Rb3 131.12(5) 1_545 4_566 ?
Rb3 P1 Rb2 150.82(6) 3_756 1_545 ?
Rb3 P1 Rb3 147.56(5) 4_556 4_566 ?
Rb3 P1 Rb3 74.91(4) 3_756 4_556 ?
Rb3 P1 Rb3 72.66(4) 3_756 4_566 ?
O5 P1 Mo1 52.50(18) . . ?
O5 P1 Rb2 150.80(19) . 1_545 ?
O5 P1 Rb3 40.33(19) . 4_566 ?
O5 P1 Rb3 117.8(2) . 4_556 ?
O5 P1 Rb3 57.60(18) . 3_756 ?
O5 P1 O6 103.7(3) . . ?
O5 P1 O3 105.2(3) . . ?
O4 P1 Mo1 149.1(2) . . ?
O4 P1 Rb2 92.2(2) . 1_545 ?
O4 P1 Rb3 47.6(2) . 4_556 ?
O4 P1 Rb3 59.8(2) . 3_756 ?
O4 P1 Rb3 113.0(2) . 4_566 ?
O4 P1 O5 117.0(3) . . ?
O4 P1 O6 116.5(3) . . ?
O4 P1 O3 108.9(3) . . ?
O6 P1 Mo1 53.24(19) . . ?
O6 P1 Rb2 58.08(19) . 1_545 ?
O6 P1 Rb3 71.16(19) . 4_556 ?
O6 P1 Rb3 124.7(2) . 3_756 ?
O6 P1 Rb3 129.1(2) . 4_566 ?
O6 P1 O3 104.3(3) . . ?
O3 P1 Mo1 102.00(19) . . ?
O3 P1 Rb2 63.29(19) . 1_545 ?
O3 P1 Rb3 69.0(2) . 4_566 ?
O3 P1 Rb3 130.1(2) . 3_756 ?
O3 P1 Rb3 136.7(2) . 4_556 ?
Mo1 O5 Rb3 136.7(2) . 3_756 ?
Mo1 O5 Rb3 113.27(18) . 4_566 ?
Rb3 O5 Rb3 96.23(13) 4_566 3_756 ?
P1 O5 Mo1 94.4(2) . . ?
P1 O5 Rb3 97.5(2) . 3_756 ?
P1 O5 Rb3 119.9(3) . 4_566 ?
Rb3 O4 Rb3 94.42(14) 4_556 3_756 ?
Rb1 O4 Rb3 100.84(15) 2_646 3_756 ?
Rb1 O4 Rb3 90.33(14) 2_646 4_556 ?
P1 O4 Rb3 96.2(3) . 3_756 ?
P1 O4 Rb3 110.8(3) . 4_556 ?
P1 O4 Rb1 151.7(3) . 2_646 ?
Mo1 O6 Rb2 138.3(2) . 1_545 ?
Mo1 O6 Rb3 130.67(19) . 4_556 ?
Mo1 O6 Rb1 95.97(16) . 3_656 ?
Rb2 O6 Rb3 90.52(12) 1_545 4_556 ?
Rb1 O6 Rb2 88.36(12) 3_656 1_545 ?
Rb1 O6 Rb3 74.38(11) 3_656 4_556 ?
P1 O6 Mo1 93.5(2) . . ?
P1 O6 Rb2 97.3(2) . 1_545 ?
P1 O6 Rb3 84.8(2) . 4_556 ?
P1 O6 Rb1 158.5(3) . 3_656 ?
Mo1 O10 Rb2 97.0(2) . 3_666 ?
Mo1 O10 Rb1 101.91(19) . 3_666 ?
Rb1 O10 Rb2 99.05(14) 3_666 3_666 ?
P2 O10 Mo1 138.7(3) . . ?
P2 O10 Rb2 98.7(2) . 3_666 ?
P2 O10 Rb1 112.9(2) . 3_666 ?
Rb2 O3 Rb2 99.57(13) 2_646 1_545 ?
P2 O3 Rb2 96.2(2) . 2_646 ?
P2 O3 Rb2 93.5(2) . 1_545 ?
P1 O3 Rb2 90.6(2) . 1_545 ?
P1 O3 Rb2 139.8(2) . 2_646 ?
P1 O3 P2 122.1(3) . . ?
Mo1 O9 Rb2 115.0(2) . 3_666 ?
Mo1 O9 Rb3 133.8(3) . . ?
Mo1 O9 Rb1 101.2(2) . 3_656 ?
Rb2 O9 Rb1 99.06(16) 3_666 3_656 ?
Rb3 O9 Rb2 109.01(16) . 3_666 ?
Rb3 O9 Rb1 84.57(15) . 3_656 ?
Rb2 O1 Rb2 94.53(17) 1_545 3_666 ?
Rb1 O1 Rb2 90.73(15) . 3_666 ?
Rb1 O1 Rb2 107.29(18) . 1_545 ?
P2 O1 Rb2 104.1(3) . 3_666 ?
P2 O1 Rb2 109.7(3) . 1_545 ?
P2 O1 Rb1 138.7(3) . . ?
Mo1 O7 Mo1 179.999(1) 3_756 . ?
Mo1 O7 Rb1 84.21(2) . 3_656 ?
Mo1 O7 Rb1 95.79(2) 3_756 3_656 ?
Mo1 O7 Rb1 95.79(2) . 1_655 ?
Mo1 O7 Rb1 84.21(2) 3_756 1_655 ?
Rb1 O7 Rb1 180.0 1_655 3_656 ?
Rb2 O2 Rb2 103.75(17) . 2_646 ?
Rb2 O2 Rb3 107.51(18) . 4_566 ?
Rb2 O2 Rb1 81.09(14) . 3_666 ?
Rb2 O2 Rb1 170.3(2) 2_646 3_666 ?
Rb3 O2 Rb2 97.49(16) 4_566 2_646 ?
Rb3 O2 Rb1 72.97(14) 4_566 3_666 ?
P2 O2 Rb2 91.6(3) . 2_646 ?
P2 O2 Rb2 141.1(3) . . ?
P2 O2 Rb3 105.5(3) . 4_566 ?
P2 O2 Rb1 89.6(3) . 3_666 ?
Mo1 O8 Rb3 135.9(3) . 2_755 ?
Mo1 O8 Rb1 108.6(2) . 3_666 ?
Mo1 O8 Rb1 109.0(2) . 1_655 ?
Rb3 O8 Rb1 99.95(16) 2_755 3_666 ?
Rb3 O8 Rb1 78.24(13) 2_755 1_655 ?
Rb1 O8 Rb1 125.52(19) 3_666 1_655 ?

loop_
_geom_bond_atom_site_label_1
_geom_bond_atom_site_label_2
_geom_bond_distance
_geom_bond_site_symmetry_2
_geom_bond_publ_flag
Mo1 Rb2 3.9994(9) 3_666 ?
Mo1 Rb3 4.2920(10) . ?
Mo1 Rb1 3.8408(10) 3_656 ?
Mo1 Rb1 3.9097(10) 3_666 ?
Mo1 Rb1 4.1732(10) 1_655 ?
Mo1 P1 2.8001(19) . ?
Mo1 O5 2.228(5) . ?
Mo1 O6 2.247(5) . ?
Mo1 O10 2.023(5) . ?
Mo1 O9 1.712(5) . ?
Mo1 O7 1.8568(6) . ?
Mo1 O8 1.694(6) . ?
Rb2 P2 3.676(2) 2_656 ?
Rb2 P2 3.750(2) 1_565 ?
Rb2 P1 3.6604(19) 1_565 ?
Rb2 O6 3.132(5) 1_565 ?
Rb2 O10 3.212(6) 3_666 ?
Rb2 O3 3.114(5) 2_656 ?
Rb2 O3 3.270(5) 1_565 ?
Rb2 O9 2.962(5) 3_666 ?
Rb2 O1 3.132(6) 3_666 ?
Rb2 O1 2.985(6) 1_565 ?
Rb2 O2 3.323(6) 2_656 ?
Rb2 O2 2.865(5) . ?
Rb3 P2 3.7298(19) 4_565 ?
Rb3 P1 3.6128(18) 3_756 ?
Rb3 P1 3.941(2) 4_565 ?
Rb3 P1 3.756(2) 4 ?
Rb3 O5 2.944(5) 4_565 ?
Rb3 O5 3.077(5) 3_756 ?
Rb3 O4 3.139(5) 3_756 ?
Rb3 O4 2.967(5) 4 ?
Rb3 O6 3.570(5) 4 ?
Rb3 O9 2.925(5) . ?
Rb3 O2 3.048(6) 4_565 ?
Rb3 O8 2.930(6) 2_745 ?
Rb1 Mo1 3.8408(10) 3_656 ?
Rb1 Mo1 3.9097(10) 3_666 ?
Rb1 P2 3.835(2) 3_666 ?
Rb1 O4 2.769(5) 2_656 ?
Rb1 O6 2.890(5) 3_656 ?
Rb1 O10 2.954(5) 3_666 ?
Rb1 O9 3.121(6) 3_656 ?
Rb1 O1 2.759(6) . ?
Rb1 O7 3.5547(8) 1_455 ?
Rb1 O2 3.547(6) 3_666 ?
Rb1 O8 3.301(6) 1_455 ?
Rb1 O8 3.024(6) 3_666 ?
P2 Rb2 3.774(2) 3_666 ?
P2 Rb2 3.7499(19) 1_545 ?
P2 Rb2 3.676(2) 2_646 ?
P2 Rb3 3.7298(19) 4_566 ?
P2 Rb1 3.835(2) 3_666 ?
P2 O10 1.553(5) . ?
P2 O3 1.647(5) . ?
P2 O1 1.477(6) . ?
P2 O2 1.483(5) . ?
P1 Rb2 3.6604(19) 1_545 ?
P1 Rb3 3.941(2) 4_566 ?
P1 Rb3 3.6128(18) 3_756 ?
P1 Rb3 3.756(2) 4_556 ?
P1 O5 1.535(5) . ?
P1 O4 1.480(5) . ?
P1 O6 1.537(5) . ?
P1 O3 1.612(5) . ?
O5 Rb3 3.077(5) 3_756 ?
O5 Rb3 2.944(5) 4_566 ?
O4 Rb3 3.139(5) 3_756 ?
O4 Rb3 2.967(5) 4_556 ?
O4 Rb1 2.769(5) 2_646 ?
O6 Rb2 3.132(5) 1_545 ?
O6 Rb3 3.570(5) 4_556 ?
O6 Rb1 2.890(5) 3_656 ?
O10 Rb2 3.212(6) 3_666 ?
O10 Rb1 2.954(5) 3_666 ?
O3 Rb2 3.114(5) 2_646 ?
O3 Rb2 3.270(5) 1_545 ?
O9 Rb2 2.962(5) 3_666 ?
O9 Rb1 3.121(6) 3_656 ?
O1 Rb2 2.985(6) 1_545 ?
O1 Rb2 3.132(6) 3_666 ?
O7 Mo1 1.8568(6) 3_756 ?
O7 Rb1 3.5547(8) 1_655 ?
O7 Rb1 3.5547(8) 3_656 ?
O2 Rb2 3.323(6) 2_646 ?
O2 Rb3 3.048(6) 4_566 ?
O2 Rb1 3.547(6) 3_666 ?
O8 Rb3 2.930(6) 2_755 ?
O8 Rb1 3.024(6) 3_666 ?
O8 Rb1 3.301(6) 1_655 ?

loop_
_geom_torsion_atom_site_label_1
_geom_torsion_atom_site_label_2
_geom_torsion_atom_site_label_3
_geom_torsion_atom_site_label_4
_geom_torsion
_geom_torsion_site_symmetry_1
_geom_torsion_site_symmetry_2
_geom_torsion_site_symmetry_3
_geom_torsion_site_symmetry_4
_geom_torsion_publ_flag
Mo1 Rb1 P2 Rb2 -99.11(3) 3_656 . . 2_646 ?
Mo1 Rb1 P2 Rb2 176.38(3) 3_666 . . 1_545 ?
Mo1 Rb1 P2 Rb2 93.24(3) 3_666 . . 2_646 ?
Mo1 Rb1 P2 Rb2 -104.70(3) 3_666 . . 3_666 ?
Mo1 Rb1 P2 Rb2 62.94(3) 3_656 . . 3_666 ?
Mo1 Rb1 P2 Rb2 -15.98(3) 3_656 . . 1_545 ?
Mo1 Rb1 P2 Rb3 26.72(10) 3_666 . . 4_566 ?
Mo1 Rb1 P2 Rb3 -165.63(8) 3_656 . . 4_566 ?
Mo1 Rb1 P2 Rb1 -38.52(5) 3_666 . . 3_666 ?
Mo1 Rb1 P2 Rb1 129.12(4) 3_656 . . 3_666 ?
Mo1 Rb1 P2 O10 -85.6(2) 3_666 . . . ?
Mo1 Rb1 P2 O10 82.0(2) 3_656 . . . ?
Mo1 Rb1 P2 O3 -53.0(2) 3_656 . . . ?
Mo1 Rb1 P2 O3 139.3(2) 3_666 . . . ?
Mo1 Rb1 P2 O1 5.5(5) 3_656 . . . ?
Mo1 Rb1 P2 O1 -162.2(5) 3_666 . . . ?
Mo1 Rb1 P2 O2 29.0(2) 3_666 . . . ?
Mo1 Rb1 P2 O2 -163.4(2) 3_656 . . . ?
Mo1 Rb1 O1 Rb2 172.55(9) 3_666 . . 1_545 ?
Mo1 Rb1 O1 Rb2 72.82(11) 3_656 . . 3_666 ?
Mo1 Rb1 O1 Rb2 -22.15(16) 3_656 . . 1_545 ?
Mo1 Rb1 O1 Rb2 -92.47(14) 3_666 . . 3_666 ?
Mo1 Rb1 O1 P2 -174.7(5) 3_656 . . . ?
Mo1 Rb1 O1 P2 20.0(6) 3_666 . . . ?
Mo1 P1 O5 Rb3 -138.3(2) . . . 3_756 ?
Mo1 P1 O5 Rb3 120.1(3) . . . 4_566 ?
Mo1 P1 O4 Rb3 54.4(5) . . . 3_756 ?
Mo1 P1 O4 Rb3 -42.7(6) . . . 4_556 ?
Mo1 P1 O4 Rb1 -178.6(3) . . . 2_646 ?
Mo1 P1 O6 Rb2 -139.6(2) . . . 1_545 ?
Mo1 P1 O6 Rb3 130.54(18) . . . 4_556 ?
Mo1 P1 O6 Rb1 116.1(8) . . . 3_656 ?
Mo1 P1 O3 Rb2 -157.3(3) . . . 2_646 ?
Mo1 P1 O3 Rb2 97.09(11) . . . 1_545 ?
Mo1 P1 O3 P2 2.6(4) . . . . ?
Rb2 Mo1 P1 Rb2 21.12(5) 3_666 . . 1_545 ?
Rb2 Mo1 P1 Rb3 -108.87(3) 3_666 . . 4_566 ?
Rb2 Mo1 P1 Rb3 -178.60(3) 3_666 . . 3_756 ?
Rb2 Mo1 P1 Rb3 104.21(4) 3_666 . . 4_556 ?
Rb2 Mo1 P1 O5 -143.8(2) 3_666 . . . ?
Rb2 Mo1 P1 O4 135.9(5) 3_666 . . . ?
Rb2 Mo1 P1 O6 55.3(2) 3_666 . . . ?
Rb2 Mo1 P1 O3 -43.7(2) 3_666 . . . ?
Rb2 Mo1 O5 Rb3 151.56(19) 3_666 . . 3_756 ?
Rb2 Mo1 O5 Rb3 -79.5(2) 3_666 . . 4_566 ?
Rb2 Mo1 O5 P1 45.8(3) 3_666 . . . ?
Rb2 Mo1 O6 Rb2 -20.0(2) 3_666 . . 1_545 ?
Rb2 Mo1 O6 Rb3 148.7(2) 3_666 . . 4_556 ?
Rb2 Mo1 O6 Rb1 74.24(10) 3_666 . . 3_656 ?
Rb2 Mo1 O6 P1 -125.1(2) 3_666 . . . ?
Rb2 Mo1 O10 Rb1 -100.82(18) 3_666 . . 3_666 ?
Rb2 Mo1 O10 P2 111.8(6) 3_666 . . . ?
Rb2 Mo1 O9 Rb3 161.1(6) 3_666 . . . ?
Rb2 Mo1 O9 Rb1 -105.7(3) 3_666 . . 3_656 ?
Rb2 Mo1 O7 Mo1 -47(16) 3_666 . . 3_756 ?
Rb2 Mo1 O7 Rb1 157.39(4) 3_666 . . 1_655 ?
Rb2 Mo1 O7 Rb1 -22.61(4) 3_666 . . 3_656 ?
Rb2 Mo1 O8 Rb3 -86.0(4) 3_666 . . 2_755 ?
Rb2 Mo1 O8 Rb1 41.5(2) 3_666 . . 3_666 ?
Rb2 Mo1 O8 Rb1 -178.66(11) 3_666 . . 1_655 ?
Rb2 P2 O10 Mo1 50.8(9) 2_646 . . . ?
Rb2 P2 O10 Mo1 -52.7(5) 1_545 . . . ?
Rb2 P2 O10 Mo1 -111.2(6) 3_666 . . . ?
Rb2 P2 O10 Rb2 162.0(4) 2_646 . . 3_666 ?
Rb2 P2 O10 Rb2 58.44(15) 1_545 . . 3_666 ?
Rb2 P2 O10 Rb1 -94.3(4) 2_646 . . 3_666 ?
Rb2 P2 O10 Rb1 162.17(15) 1_545 . . 3_666 ?
Rb2 P2 O10 Rb1 103.7(2) 3_666 . . 3_666 ?
Rb2 P2 O3 Rb2 100.03(16) 2_646 . . 1_545 ?
Rb2 P2 O3 Rb2 -38.9(2) 3_666 . . 1_545 ?
Rb2 P2 O3 Rb2 -100.03(16) 1_545 . . 2_646 ?
Rb2 P2 O3 Rb2 -138.91(11) 3_666 . . 2_646 ?
Rb2 P2 O3 P1 -167.1(5) 2_646 . . . ?
Rb2 P2 O3 P1 54.0(4) 3_666 . . . ?
Rb2 P2 O3 P1 92.9(4) 1_545 . . . ?
Rb2 P2 O1 Rb2 -100.1(3) 1_545 . . 3_666 ?
Rb2 P2 O1 Rb2 -77.3(2) 2_646 . . 1_545 ?
Rb2 P2 O1 Rb2 100.1(3) 3_666 . . 1_545 ?
Rb2 P2 O1 Rb2 -177.42(15) 2_646 . . 3_666 ?
Rb2 P2 O1 Rb1 74.8(5) 2_646 . . . ?
Rb2 P2 O1 Rb1 152.1(7) 1_545 . . . ?
Rb2 P2 O1 Rb1 -107.7(5) 3_666 . . . ?
Rb2 P2 O2 Rb2 -114.4(6) 2_646 . . . ?
Rb2 P2 O2 Rb2 28.6(7) 3_666 . . . ?
Rb2 P2 O2 Rb2 143.03(17) 3_666 . . 2_646 ?
Rb2 P2 O2 Rb2 -95.3(6) 1_545 . . . ?
Rb2 P2 O2 Rb2 19.1(5) 1_545 . . 2_646 ?
Rb2 P2 O2 Rb3 -118.7(2) 3_666 . . 4_566 ?
Rb2 P2 O2 Rb3 98.2(2) 2_646 . . 4_566 ?
Rb2 P2 O2 Rb3 117.3(3) 1_545 . . 4_566 ?
Rb2 P2 O2 Rb1 -46.6(3) 3_666 . . 3_666 ?
Rb2 P2 O2 Rb1 170.4(2) 2_646 . . 3_666 ?
Rb2 P2 O2 Rb1 -170.5(3) 1_545 . . 3_666 ?
Rb2 P1 O5 Mo1 -31.5(5) 1_545 . . . ?
Rb2 P1 O5 Rb3 -169.8(3) 1_545 . . 3_756 ?
Rb2 P1 O5 Rb3 88.6(4) 1_545 . . 4_566 ?
Rb2 P1 O4 Rb3 74.4(2) 1_545 . . 4_556 ?
Rb2 P1 O4 Rb3 171.52(12) 1_545 . . 3_756 ?
Rb2 P1 O4 Rb1 -61.5(7) 1_545 . . 2_646 ?
Rb2 P1 O6 Mo1 139.6(2) 1_545 . . . ?
Rb2 P1 O6 Rb3 -89.86(13) 1_545 . . 4_556 ?
Rb2 P1 O6 Rb1 -104.3(8) 1_545 . . 3_656 ?
Rb2 P1 O3 Rb2 105.7(4) 1_545 . . 2_646 ?
Rb2 P1 O3 P2 -94.5(4) 1_545 . . . ?
Rb3 Mo1 P1 Rb2 -50.98(8) . . . 1_545 ?
Rb3 Mo1 P1 Rb3 32.11(8) . . . 4_556 ?
Rb3 Mo1 P1 Rb3 109.30(5) . . . 3_756 ?
Rb3 Mo1 P1 Rb3 179.02(4) . . . 4_566 ?
Rb3 Mo1 P1 O5 144.1(2) . . . . ?
Rb3 Mo1 P1 O4 63.8(5) . . . . ?
Rb3 Mo1 P1 O6 -16.8(2) . . . . ?
Rb3 Mo1 P1 O3 -115.8(2) . . . . ?
Rb3 Mo1 O5 Rb3 18.3(6) . . . 3_756 ?
Rb3 Mo1 O5 Rb3 147.2(2) . . . 4_566 ?
Rb3 Mo1 O5 P1 -87.5(4) . . . . ?
Rb3 Mo1 O6 Rb2 -86.1(3) . . . 1_545 ?
Rb3 Mo1 O6 Rb3 82.6(2) . . . 4_556 ?
Rb3 Mo1 O6 Rb1 8.09(15) . . . 3_656 ?
Rb3 Mo1 O6 P1 168.76(16) . . . . ?
Rb3 Mo1 O10 Rb2 19.10(19) . . . 3_666 ?
Rb3 Mo1 O10 Rb1 -81.72(19) . . . 3_666 ?
Rb3 Mo1 O10 P2 130.9(5) . . . . ?
Rb3 Mo1 O9 Rb2 -161.1(6) . . . 3_666 ?
Rb3 Mo1 O9 Rb1 93.3(4) . . . 3_656 ?
Rb3 Mo1 O7 Mo1 -87(16) . . . 3_756 ?
Rb3 Mo1 O7 Rb1 117.206(16) . . . 1_655 ?
Rb3 Mo1 O7 Rb1 -62.794(16) . . . 3_656 ?
Rb3 Mo1 O8 Rb3 -16.8(4) . . . 2_755 ?
Rb3 Mo1 O8 Rb1 110.72(18) . . . 3_666 ?
Rb3 Mo1 O8 Rb1 -109.41(18) . . . 1_655 ?
Rb3 P2 O10 Mo1 81.4(5) 4_566 . . . ?
Rb3 P2 O10 Rb2 -167.42(15) 4_566 . . 3_666 ?
Rb3 P2 O10 Rb1 -63.68(19) 4_566 . . 3_666 ?
Rb3 P2 O3 Rb2 88.01(13) 4_566 . . 2_646 ?
Rb3 P2 O3 Rb2 -171.96(14) 4_566 . . 1_545 ?
Rb3 P2 O3 P1 -79.1(3) 4_566 . . . ?
Rb3 P2 O1 Rb2 140.9(13) 4_566 . . 3_666 ?
Rb3 P2 O1 Rb2 -119.0(14) 4_566 . . 1_545 ?
Rb3 P2 O1 Rb1 33.1(18) 4_566 . . . ?
Rb3 P2 O2 Rb2 -98.2(2) 4_566 . . 2_646 ?
Rb3 P2 O2 Rb2 147.4(7) 4_566 . . . ?
Rb3 P2 O2 Rb1 72.18(19) 4_566 . . 3_666 ?
Rb3 P1 O5 Mo1 -120.1(3) 4_566 . . . ?
Rb3 P1 O5 Mo1 91.30(17) 4_556 . . . ?
Rb3 P1 O5 Mo1 138.3(2) 3_756 . . . ?
Rb3 P1 O5 Rb3 -47.0(2) 4_556 . . 3_756 ?
Rb3 P1 O5 Rb3 -148.61(14) 4_556 . . 4_566 ?
Rb3 P1 O5 Rb3 -101.7(3) 3_756 . . 4_566 ?
Rb3 P1 O5 Rb3 101.7(3) 4_566 . . 3_756 ?
Rb3 P1 O4 Rb3 -51.5(2) 4_566 . . 3_756 ?
Rb3 P1 O4 Rb3 -148.60(13) 4_566 . . 4_556 ?
Rb3 P1 O4 Rb3 -97.1(2) 3_756 . . 4_556 ?
Rb3 P1 O4 Rb3 97.1(2) 4_556 . . 3_756 ?
Rb3 P1 O4 Rb1 -135.9(8) 4_556 . . 2_646 ?
Rb3 P1 O4 Rb1 127.0(7) 3_756 . . 2_646 ?
Rb3 P1 O4 Rb1 75.5(7) 4_566 . . 2_646 ?
Rb3 P1 O6 Mo1 -130.54(18) 4_556 . . . ?
Rb3 P1 O6 Mo1 20.1(3) 4_566 . . . ?
Rb3 P1 O6 Mo1 -75.3(2) 3_756 . . . ?
Rb3 P1 O6 Rb2 -119.48(16) 4_566 . . 1_545 ?
Rb3 P1 O6 Rb2 145.07(11) 3_756 . . 1_545 ?
Rb3 P1 O6 Rb2 89.86(13) 4_556 . . 1_545 ?
Rb3 P1 O6 Rb3 55.21(18) 3_756 . . 4_556 ?
Rb3 P1 O6 Rb3 150.66(14) 4_566 . . 4_556 ?
Rb3 P1 O6 Rb1 40.8(8) 3_756 . . 3_656 ?
Rb3 P1 O6 Rb1 136.3(6) 4_566 . . 3_656 ?
Rb3 P1 O6 Rb1 -14.4(7) 4_556 . . 3_656 ?
Rb3 P1 O3 Rb2 -43.0(5) 3_756 . . 2_646 ?
Rb3 P1 O3 Rb2 169.15(15) 4_566 . . 1_545 ?
Rb3 P1 O3 Rb2 -35.2(3) 4_556 . . 1_545 ?
Rb3 P1 O3 Rb2 70.5(5) 4_556 . . 2_646 ?
Rb3 P1 O3 Rb2 -148.65(13) 3_756 . . 1_545 ?
Rb3 P1 O3 Rb2 -85.2(4) 4_566 . . 2_646 ?
Rb3 P1 O3 P2 116.9(3) 3_756 . . . ?
Rb3 P1 O3 P2 74.7(3) 4_566 . . . ?
Rb3 P1 O3 P2 -129.7(3) 4_556 . . . ?
Rb1 Mo1 P1 Rb2 -48.72(4) 3_656 . . 1_545 ?
Rb1 Mo1 P1 Rb2 -173.12(3) 1_655 . . 1_545 ?
Rb1 Mo1 P1 Rb2 96.41(4) 3_666 . . 1_545 ?
Rb1 Mo1 P1 Rb3 -103.32(4) 3_666 . . 3_756 ?
Rb1 Mo1 P1 Rb3 179.50(3) 3_666 . . 4_556 ?
Rb1 Mo1 P1 Rb3 111.56(4) 3_656 . . 3_756 ?
Rb1 Mo1 P1 Rb3 -178.72(3) 3_656 . . 4_566 ?
Rb1 Mo1 P1 Rb3 56.88(3) 1_655 . . 4_566 ?
Rb1 Mo1 P1 Rb3 -12.84(4) 1_655 . . 3_756 ?
Rb1 Mo1 P1 Rb3 -90.03(4) 1_655 . . 4_556 ?
Rb1 Mo1 P1 Rb3 -33.59(4) 3_666 . . 4_566 ?
Rb1 Mo1 P1 Rb3 34.37(4) 3_656 . . 4_556 ?
Rb1 Mo1 P1 O5 -68.5(2) 3_666 . . . ?
Rb1 Mo1 P1 O5 22.0(2) 1_655 . . . ?
Rb1 Mo1 P1 O5 146.4(2) 3_656 . . . ?
Rb1 Mo1 P1 O4 -58.3(5) 1_655 . . . ?
Rb1 Mo1 P1 O4 66.1(5) 3_656 . . . ?
Rb1 Mo1 P1 O4 -148.8(5) 3_666 . . . ?
Rb1 Mo1 P1 O6 -14.6(2) 3_656 . . . ?
Rb1 Mo1 P1 O6 130.6(2) 3_666 . . . ?
Rb1 Mo1 P1 O6 -139.0(2) 1_655 . . . ?
Rb1 Mo1 P1 O3 122.1(2) 1_655 . . . ?
Rb1 Mo1 P1 O3 31.6(2) 3_666 . . . ?
Rb1 Mo1 P1 O3 -113.5(2) 3_656 . . . ?
Rb1 Mo1 O5 Rb3 -160.32(12) 3_656 . . 4_566 ?
Rb1 Mo1 O5 Rb3 -136.1(3) 3_666 . . 3_756 ?
Rb1 Mo1 O5 Rb3 -7.12(17) 3_666 . . 4_566 ?
Rb1 Mo1 O5 Rb3 -50.3(2) 1_655 . . 3_756 ?
Rb1 Mo1 O5 Rb3 78.61(16) 1_655 . . 4_566 ?
Rb1 Mo1 O5 Rb3 70.7(3) 3_656 . . 3_756 ?
Rb1 Mo1 O5 P1 118.2(2) 3_666 . . . ?
Rb1 Mo1 O5 P1 -156.1(2) 1_655 . . . ?
Rb1 Mo1 O5 P1 -35.0(2) 3_656 . . . ?
Rb1 Mo1 O6 Rb2 39.9(3) 3_666 . . 1_545 ?
Rb1 Mo1 O6 Rb2 -94.2(3) 3_656 . . 1_545 ?
Rb1 Mo1 O6 Rb2 154.45(19) 1_655 . . 1_545 ?
Rb1 Mo1 O6 Rb3 -36.8(3) 1_655 . . 4_556 ?
Rb1 Mo1 O6 Rb3 74.5(2) 3_656 . . 4_556 ?
Rb1 Mo1 O6 Rb3 -151.31(13) 3_666 . . 4_556 ?
Rb1 Mo1 O6 Rb1 -111.31(10) 1_655 . . 3_656 ?
Rb1 Mo1 O6 Rb1 134.18(9) 3_666 . . 3_656 ?
Rb1 Mo1 O6 P1 160.7(3) 3_656 . . . ?
Rb1 Mo1 O6 P1 49.4(3) 1_655 . . . ?
Rb1 Mo1 O6 P1 -65.1(3) 3_666 . . . ?
Rb1 Mo1 O10 Rb2 153.64(6) 1_655 . . 3_666 ?
Rb1 Mo1 O10 Rb2 -46.96(14) 3_656 . . 3_666 ?
Rb1 Mo1 O10 Rb2 100.82(18) 3_666 . . 3_666 ?
Rb1 Mo1 O10 Rb1 52.8(2) 1_655 . . 3_666 ?
Rb1 Mo1 O10 Rb1 -147.78(11) 3_656 . . 3_666 ?
Rb1 Mo1 O10 P2 64.8(5) 3_656 . . . ?
Rb1 Mo1 O10 P2 -147.4(6) 3_666 . . . ?
Rb1 Mo1 O10 P2 -94.6(5) 1_655 . . . ?
Rb1 Mo1 O9 Rb2 105.7(3) 3_656 . . 3_666 ?
Rb1 Mo1 O9 Rb2 -53.9(2) 3_666 . . 3_666 ?
Rb1 Mo1 O9 Rb2 -148.36(11) 1_655 . . 3_666 ?
Rb1 Mo1 O9 Rb3 -93.3(4) 3_656 . . . ?
Rb1 Mo1 O9 Rb3 107.2(4) 3_666 . . . ?
Rb1 Mo1 O9 Rb3 12.7(5) 1_655 . . . ?
Rb1 Mo1 O9 Rb1 -159.58(11) 3_666 . . 3_656 ?
Rb1 Mo1 O9 Rb1 106.0(2) 1_655 . . 3_656 ?
Rb1 Mo1 O7 Mo1 156(16) 1_655 . . 3_756 ?
Rb1 Mo1 O7 Mo1 -24(16) 3_656 . . 3_756 ?
Rb1 Mo1 O7 Mo1 177(16) 3_666 . . 3_756 ?
Rb1 Mo1 O7 Rb1 180.0 3_656 . . 1_655 ?
Rb1 Mo1 O7 Rb1 21.34(5) 3_666 . . 1_655 ?
Rb1 Mo1 O7 Rb1 180.0 1_655 . . 3_656 ?
Rb1 Mo1 O7 Rb1 -158.66(5) 3_666 . . 3_656 ?
Rb1 Mo1 O8 Rb3 92.6(4) 1_655 . . 2_755 ?
Rb1 Mo1 O8 Rb3 -127.5(5) 3_666 . . 2_755 ?
Rb1 Mo1 O8 Rb3 1.0(7) 3_656 . . 2_755 ?
Rb1 Mo1 O8 Rb1 139.9(3) 3_666 . . 1_655 ?
Rb1 Mo1 O8 Rb1 -139.9(3) 1_655 . . 3_666 ?
Rb1 Mo1 O8 Rb1 -91.6(3) 3_656 . . 1_655 ?
Rb1 Mo1 O8 Rb1 128.5(2) 3_656 . . 3_666 ?
Rb1 P2 O10 Mo1 145.1(7) 3_666 . . . ?
Rb1 P2 O10 Mo1 -131.9(4) . . . . ?
Rb1 P2 O10 Rb2 -103.7(2) 3_666 . . 3_666 ?
Rb1 P2 O10 Rb2 -20.7(2) . . . 3_666 ?
Rb1 P2 O10 Rb1 83.0(3) . . . 3_666 ?
Rb1 P2 O3 Rb2 -58.5(2) . . . 2_646 ?
Rb1 P2 O3 Rb2 41.6(2) . . . 1_545 ?
Rb1 P2 O3 Rb2 -141.21(14) 3_666 . . 1_545 ?
Rb1 P2 O3 Rb2 118.76(16) 3_666 . . 2_646 ?
Rb1 P2 O3 P1 -48.3(5) 3_666 . . . ?
Rb1 P2 O3 P1 134.5(3) . . . . ?
Rb1 P2 O1 Rb2 41.3(3) 3_666 . . 3_666 ?
Rb1 P2 O1 Rb2 107.7(5) . . . 3_666 ?
Rb1 P2 O1 Rb2 141.40(14) 3_666 . . 1_545 ?
Rb1 P2 O1 Rb2 -152.1(7) . . . 1_545 ?
Rb1 P2 O1 Rb1 -66.5(5) 3_666 . . . ?
Rb1 P2 O2 Rb2 75.2(5) 3_666 . . . ?
Rb1 P2 O2 Rb2 83.45(12) . . . 2_646 ?
Rb1 P2 O2 Rb2 -31.0(5) . . . . ?
Rb1 P2 O2 Rb2 -170.4(2) 3_666 . . 2_646 ?
Rb1 P2 O2 Rb3 -72.18(19) 3_666 . . 4_566 ?
Rb1 P2 O2 Rb3 -178.33(17) . . . 4_566 ?
Rb1 P2 O2 Rb1 -106.15(10) . . . 3_666 ?
P2 Rb2 O2 Rb2 10.88(14) 2_656 . . 2_646 ?
P2 Rb2 O2 Rb2 119.89(14) 1_565 . . 2_646 ?
P2 Rb2 O2 Rb3 -91.70(16) 2_656 . . 4_566 ?
P2 Rb2 O2 Rb3 17.3(3) 1_565 . . 4_566 ?
P2 Rb2 O2 Rb1 -160.57(8) 2_656 . . 3_666 ?
P2 Rb2 O2 Rb1 -51.56(17) 1_565 . . 3_666 ?
P2 Rb2 O2 P2 121.3(6) 2_656 . . . ?
P2 Rb2 O2 P2 -129.7(5) 1_565 . . . ?
P2 Rb3 O9 Mo1 -139.0(4) 4_565 . . . ?
P2 Rb3 O9 Rb2 22.95(15) 4_565 . . 3_666 ?
P2 Rb3 O9 Rb1 120.68(10) 4_565 . . 3_656 ?
P2 Rb1 P2 Rb2 131.77(6) 3_666 . . 2_646 ?
P2 Rb1 P2 Rb2 -66.18(4) 3_666 . . 3_666 ?
P2 Rb1 P2 Rb2 -145.10(6) 3_666 . . 1_545 ?
P2 Rb1 P2 Rb3 65.25(8) 3_666 . . 4_566 ?
P2 Rb1 P2 Rb1 0.0 3_666 . . 3_666 ?
P2 Rb1 P2 O10 -47.1(2) 3_666 . . . ?
P2 Rb1 P2 O3 177.8(2) 3_666 . . . ?
P2 Rb1 P2 O1 -123.6(5) 3_666 . . . ?
P2 Rb1 P2 O2 67.5(2) 3_666 . . . ?
P2 Rb1 O1 Rb2 -153.56(18) 3_666 . . 1_545 ?
P2 Rb1 O1 Rb2 -58.58(10) 3_666 . . 3_666 ?
P2 Rb1 O1 P2 53.9(5) 3_666 . . . ?
P1 Mo1 O5 Rb3 105.8(4) . . . 3_756 ?
P1 Mo1 O5 Rb3 -125.3(3) . . . 4_566 ?
P1 Mo1 O6 Rb2 105.1(4) . . . 1_545 ?
P1 Mo1 O6 Rb3 -86.2(3) . . . 4_556 ?
P1 Mo1 O6 Rb1 -160.7(3) . . . 3_656 ?
P1 Mo1 O10 Rb2 -119.08(15) . . . 3_666 ?
P1 Mo1 O10 Rb1 140.09(19) . . . 3_666 ?
P1 Mo1 O10 P2 -7.3(5) . . . . ?
P1 Mo1 O9 Rb2 65.4(3) . . . 3_666 ?
P1 Mo1 O9 Rb3 -133.5(3) . . . . ?
P1 Mo1 O9 Rb1 -40.2(2) . . . 3_656 ?
P1 Mo1 O7 Mo1 56(16) . . . 3_756 ?
P1 Mo1 O7 Rb1 -99.61(4) . . . 1_655 ?
P1 Mo1 O7 Rb1 80.39(4) . . . 3_656 ?
P1 Mo1 O8 Rb3 152.2(2) . . . 2_755 ?
P1 Mo1 O8 Rb1 -80.3(3) . . . 3_666 ?
P1 Mo1 O8 Rb1 59.5(3) . . . 1_655 ?
P1 Rb2 O2 Rb2 108.16(14) 1_565 . . 2_646 ?
P1 Rb2 O2 Rb3 5.58(15) 1_565 . . 4_566 ?
P1 Rb2 O2 Rb1 -63.29(8) 1_565 . . 3_666 ?
P1 Rb2 O2 P2 -141.4(6) 1_565 . . . ?
P1 Rb3 O9 Mo1 -95.4(4) 4_565 . . . ?
P1 Rb3 O9 Mo1 119.2(4) 4 . . . ?
P1 Rb3 O9 Mo1 11.2(4) 3_756 . . . ?
P1 Rb3 O9 Rb2 173.09(17) 3_756 . . 3_666 ?
P1 Rb3 O9 Rb2 -78.86(18) 4 . . 3_666 ?
P1 Rb3 O9 Rb2 66.54(16) 4_565 . . 3_666 ?
P1 Rb3 O9 Rb1 18.87(12) 4 . . 3_656 ?
P1 Rb3 O9 Rb1 164.27(12) 4_565 . . 3_656 ?
P1 Rb3 O9 Rb1 -89.18(9) 3_756 . . 3_656 ?
O5 Mo1 P1 Rb2 164.9(2) . . . 1_545 ?
O5 Mo1 P1 Rb3 -112.0(2) . . . 4_556 ?
O5 Mo1 P1 Rb3 34.9(2) . . . 4_566 ?
O5 Mo1 P1 Rb3 -34.8(2) . . . 3_756 ?
O5 Mo1 P1 O4 -80.3(5) . . . . ?
O5 Mo1 P1 O6 -160.9(3) . . . . ?
O5 Mo1 P1 O3 100.1(3) . . . . ?
O5 Mo1 O6 Rb2 116.4(3) . . . 1_545 ?
O5 Mo1 O6 Rb3 -74.8(2) . . . 4_556 ?
O5 Mo1 O6 Rb1 -149.3(2) . . . 3_656 ?
O5 Mo1 O6 P1 11.3(2) . . . . ?
O5 Mo1 O10 Rb2 -152.40(18) . . . 3_666 ?
O5 Mo1 O10 Rb1 106.8(2) . . . 3_666 ?
O5 Mo1 O10 P2 -40.6(5) . . . . ?
O5 Mo1 O9 Rb2 68.4(7) . . . 3_666 ?
O5 Mo1 O9 Rb3 -130.5(5) . . . . ?
O5 Mo1 O9 Rb1 -37.2(6) . . . 3_656 ?
O5 Mo1 O7 Mo1 89(16) . . . 3_756 ?
O5 Mo1 O7 Rb1 113.20(12) . . . 3_656 ?
O5 Mo1 O7 Rb1 -66.80(12) . . . 1_655 ?
O5 Mo1 O8 Rb3 142.1(4) . . . 2_755 ?
O5 Mo1 O8 Rb1 -90.4(2) . . . 3_666 ?
O5 Mo1 O8 Rb1 49.5(2) . . . 1_655 ?
O5 Rb3 O9 Mo1 -83.0(4) 4_565 . . . ?
O5 Rb3 O9 Mo1 34.9(4) 3_756 . . . ?
O5 Rb3 O9 Rb2 78.87(19) 4_565 . . 3_666 ?
O5 Rb3 O9 Rb2 -163.2(2) 3_756 . . 3_666 ?
O5 Rb3 O9 Rb1 -65.45(12) 3_756 . . 3_656 ?
O5 Rb3 O9 Rb1 176.60(13) 4_565 . . 3_656 ?
O5 P1 O4 Rb3 -7.0(3) . . . 3_756 ?
O5 P1 O4 Rb3 -104.1(3) . . . 4_556 ?
O5 P1 O4 Rb1 120.1(6) . . . 2_646 ?
O5 P1 O6 Mo1 -15.5(3) . . . . ?
O5 P1 O6 Rb2 -155.1(2) . . . 1_545 ?
O5 P1 O6 Rb3 115.1(2) . . . 4_556 ?
O5 P1 O6 Rb1 100.7(8) . . . 3_656 ?
O5 P1 O3 Rb2 151.1(2) . . . 1_545 ?
O5 P1 O3 Rb2 -103.2(4) . . . 2_646 ?
O5 P1 O3 P2 56.6(4) . . . . ?
O4 Rb3 O9 Mo1 108.5(4) 4 . . . ?
O4 Rb3 O9 Mo1 -10.1(4) 3_756 . . . ?
O4 Rb3 O9 Rb2 151.85(18) 3_756 . . 3_666 ?
O4 Rb3 O9 Rb2 -89.6(2) 4 . . 3_666 ?
O4 Rb3 O9 Rb1 -110.42(12) 3_756 . . 3_656 ?
O4 Rb3 O9 Rb1 8.08(13) 4 . . 3_656 ?
O4 Rb1 P2 Rb2 97.55(12) 2_656 . . 1_545 ?
O4 Rb1 P2 Rb2 176.47(12) 2_656 . . 3_666 ?
O4 Rb1 P2 Rb2 14.41(12) 2_656 . . 2_646 ?
O4 Rb1 P2 Rb3 -52.11(15) 2_656 . . 4_566 ?
O4 Rb1 P2 Rb1 -117.35(12) 2_656 . . 3_666 ?
O4 Rb1 P2 O10 -164.5(3) 2_656 . . . ?
O4 Rb1 P2 O3 60.5(3) 2_656 . . . ?
O4 Rb1 P2 O1 119.0(5) 2_656 . . . ?
O4 Rb1 P2 O2 -49.8(3) 2_656 . . . ?
O4 Rb1 O1 Rb2 -174.82(14) 2_656 . . 3_666 ?
O4 Rb1 O1 Rb2 90.2(2) 2_656 . . 1_545 ?
O4 Rb1 O1 P2 -62.3(5) 2_656 . . . ?
O4 P1 O5 Mo1 145.4(3) . . . . ?
O4 P1 O5 Rb3 7.1(3) . . . 3_756 ?
O4 P1 O5 Rb3 -94.5(3) . . . 4_566 ?
O4 P1 O6 Mo1 -145.5(3) . . . . ?
O4 P1 O6 Rb2 74.9(3) . . . 1_545 ?
O4 P1 O6 Rb3 -14.9(3) . . . 4_556 ?
O4 P1 O6 Rb1 -29.4(9) . . . 3_656 ?
O4 P1 O3 Rb2 23.0(5) . . . 2_646 ?
O4 P1 O3 Rb2 -82.7(3) . . . 1_545 ?
O4 P1 O3 P2 -177.2(4) . . . . ?
O6 Mo1 P1 Rb2 -34.2(2) . . . 1_545 ?
O6 Mo1 P1 Rb3 48.9(2) . . . 4_556 ?
O6 Mo1 P1 Rb3 126.1(2) . . . 3_756 ?
O6 Mo1 P1 Rb3 -164.2(2) . . . 4_566 ?
O6 Mo1 P1 O5 160.9(3) . . . . ?
O6 Mo1 P1 O4 80.6(5) . . . . ?
O6 Mo1 P1 O3 -99.0(3) . . . . ?
O6 Mo1 O5 Rb3 -136.7(2) . . . 4_566 ?
O6 Mo1 O5 Rb3 94.4(3) . . . 3_756 ?
O6 Mo1 O5 P1 -11.4(2) . . . . ?
O6 Mo1 O10 Rb2 -85.96(16) . . . 3_666 ?
O6 Mo1 O10 Rb1 173.2(2) . . . 3_666 ?
O6 Mo1 O10 P2 25.8(5) . . . . ?
O6 Mo1 O9 Rb2 74.6(3) . . . 3_666 ?
O6 Mo1 O9 Rb3 -124.3(4) . . . . ?
O6 Mo1 O9 Rb1 -31.05(18) . . . 3_656 ?
O6 Mo1 O7 Mo1 23(16) . . . 3_756 ?
O6 Mo1 O7 Rb1 47.33(12) . . . 3_656 ?
O6 Mo1 O7 Rb1 -132.67(12) . . . 1_655 ?
O6 Mo1 O8 Rb3 151.2(5) . . . 2_755 ?
O6 Mo1 O8 Rb1 -81.3(8) . . . 3_666 ?
O6 Mo1 O8 Rb1 58.6(8) . . . 1_655 ?
O6 Rb2 O2 Rb2 131.52(17) 1_565 . . 2_646 ?
O6 Rb2 O2 Rb3 28.94(16) 1_565 . . 4_566 ?
O6 Rb2 O2 Rb1 -39.94(11) 1_565 . . 3_666 ?
O6 Rb2 O2 P2 -118.0(6) 1_565 . . . ?
O6 Rb3 O9 Mo1 141.3(3) 4 . . . ?
O6 Rb3 O9 Rb2 -56.8(2) 4 . . 3_666 ?
O6 Rb3 O9 Rb1 40.89(17) 4 . . 3_656 ?
O6 Rb1 P2 Rb2 -50.94(10) 3_656 . . 1_545 ?
O6 Rb1 P2 Rb2 27.98(10) 3_656 . . 3_666 ?
O6 Rb1 P2 Rb2 -134.08(10) 3_656 . . 2_646 ?
O6 Rb1 P2 Rb3 159.40(13) 3_656 . . 4_566 ?
O6 Rb1 P2 Rb1 94.16(10) 3_656 . . 3_666 ?
O6 Rb1 P2 O10 47.1(3) 3_656 . . . ?
O6 Rb1 P2 O3 -88.0(2) 3_656 . . . ?
O6 Rb1 P2 O1 -29.5(5) 3_656 . . . ?
O6 Rb1 P2 O2 161.7(3) 3_656 . . . ?
O6 Rb1 O1 Rb2 37.91(14) 3_656 . . 3_666 ?
O6 Rb1 O1 Rb2 -57.07(18) 3_656 . . 1_545 ?
O6 Rb1 O1 P2 150.4(5) 3_656 . . . ?
O6 P1 O5 Mo1 15.6(3) . . . . ?
O6 P1 O5 Rb3 135.7(3) . . . 4_566 ?
O6 P1 O5 Rb3 -122.6(2) . . . 3_756 ?
O6 P1 O4 Rb3 19.3(4) . . . 4_556 ?
O6 P1 O4 Rb3 116.4(3) . . . 3_756 ?
O6 P1 O4 Rb1 -116.6(7) . . . 2_646 ?
O6 P1 O3 Rb2 148.0(4) . . . 2_646 ?
O6 P1 O3 Rb2 42.3(2) . . . 1_545 ?
O6 P1 O3 P2 -52.2(4) . . . . ?
O10 Mo1 P1 Rb2 66.23(17) . . . 1_545 ?
O10 Mo1 P1 Rb3 149.32(18) . . . 4_556 ?
O10 Mo1 P1 Rb3 -133.49(18) . . . 3_756 ?
O10 Mo1 P1 Rb3 -63.77(17) . . . 4_566 ?
O10 Mo1 P1 O5 -98.7(3) . . . . ?
O10 Mo1 P1 O4 -179.0(5) . . . . ?
O10 Mo1 P1 O6 100.4(3) . . . . ?
O10 Mo1 P1 O3 1.4(3) . . . . ?
O10 Mo1 O5 Rb3 178.7(3) . . . 3_756 ?
O10 Mo1 O5 Rb3 -52.4(2) . . . 4_566 ?
O10 Mo1 O5 P1 72.9(3) . . . . ?
O10 Mo1 O6 Rb2 33.6(3) . . . 1_545 ?
O10 Mo1 O6 Rb3 -157.7(3) . . . 4_556 ?
O10 Mo1 O6 Rb1 127.8(2) . . . 3_656 ?
O10 Mo1 O6 P1 -71.5(3) . . . . ?
O10 Mo1 O9 Rb2 -6.0(3) . . . 3_666 ?
O10 Mo1 O9 Rb3 155.0(4) . . . . ?
O10 Mo1 O9 Rb1 -111.69(19) . . . 3_656 ?
O10 Mo1 O7 Mo1 62(16) . . . 3_756 ?
O10 Mo1 O7 Rb1 -94.0(5) . . . 1_655 ?
O10 Mo1 O7 Rb1 86.0(5) . . . 3_656 ?
O10 Mo1 O8 Rb3 -137.9(4) . . . 2_755 ?
O10 Mo1 O8 Rb1 129.4(2) . . . 1_655 ?
O10 Mo1 O8 Rb1 -10.4(3) . . . 3_666 ?
O10 Rb2 O2 Rb2 -108.97(16) 3_666 . . 2_646 ?
O10 Rb2 O2 Rb3 148.45(18) 3_666 . . 4_566 ?
O10 Rb2 O2 Rb1 79.57(12) 3_666 . . 3_666 ?
O10 Rb2 O2 P2 1.5(6) 3_666 . . . ?
O10 Rb1 P2 Rb2 -164.73(11) 3_666 . . 1_545 ?
O10 Rb1 P2 Rb2 -85.81(11) 3_666 . . 3_666 ?
O10 Rb1 P2 Rb2 112.13(11) 3_666 . . 2_646 ?
O10 Rb1 P2 Rb3 45.61(14) 3_666 . . 4_566 ?
O10 Rb1 P2 Rb1 -19.64(11) 3_666 . . 3_666 ?
O10 Rb1 P2 O10 -66.7(3) 3_666 . . . ?
O10 Rb1 P2 O3 158.2(2) 3_666 . . . ?
O10 Rb1 P2 O1 -143.3(5) 3_666 . . . ?
O10 Rb1 P2 O2 47.9(3) 3_666 . . . ?
O10 Rb1 O1 Rb2 -170.71(18) 3_666 . . 1_545 ?
O10 Rb1 O1 Rb2 -75.74(15) 3_666 . . 3_666 ?
O10 Rb1 O1 P2 36.8(5) 3_666 . . . ?
O10 P2 O3 Rb2 160.9(2) . . . 2_646 ?
O10 P2 O3 Rb2 -99.1(3) . . . 1_545 ?
O10 P2 O3 P1 -6.2(5) . . . . ?
O10 P2 O1 Rb2 92.2(3) . . . 1_545 ?
O10 P2 O1 Rb2 -7.9(3) . . . 3_666 ?
O10 P2 O1 Rb1 -115.7(5) . . . . ?
O10 P2 O2 Rb2 -153.6(2) . . . 2_646 ?
O10 P2 O2 Rb2 92.0(6) . . . . ?
O10 P2 O2 Rb3 -55.4(3) . . . 4_566 ?
O10 P2 O2 Rb1 16.8(3) . . . 3_666 ?
O3 Rb2 O2 Rb2 -14.07(15) 2_656 . . 2_646 ?
O3 Rb2 O2 Rb2 99.10(17) 1_565 . . 2_646 ?
O3 Rb2 O2 Rb3 -3.5(2) 1_565 . . 4_566 ?
O3 Rb2 O2 Rb3 -116.65(18) 2_656 . . 4_566 ?
O3 Rb2 O2 Rb1 -72.35(14) 1_565 . . 3_666 ?
O3 Rb2 O2 Rb1 174.48(13) 2_656 . . 3_666 ?
O3 Rb2 O2 P2 96.4(6) 2_656 . . . ?
O3 Rb2 O2 P2 -150.5(5) 1_565 . . . ?
O3 P2 O10 Mo1 10.1(6) . . . . ?
O3 P2 O10 Rb2 121.2(2) . . . 3_666 ?
O3 P2 O10 Rb1 -135.0(2) . . . 3_666 ?
O3 P2 O1 Rb2 -120.8(2) . . . 3_666 ?
O3 P2 O1 Rb2 -20.6(4) . . . 1_545 ?
O3 P2 O1 Rb1 131.5(4) . . . . ?
O3 P2 O2 Rb2 -155.7(5) . . . . ?
O3 P2 O2 Rb2 -41.3(3) . . . 2_646 ?
O3 P2 O2 Rb3 56.9(3) . . . 4_566 ?
O3 P2 O2 Rb1 129.1(2) . . . 3_666 ?
O3 P1 O5 Mo1 -93.6(2) . . . . ?
O3 P1 O5 Rb3 26.5(3) . . . 4_566 ?
O3 P1 O5 Rb3 128.1(2) . . . 3_756 ?
O3 P1 O4 Rb3 136.9(3) . . . 4_556 ?
O3 P1 O4 Rb3 -126.0(2) . . . 3_756 ?
O3 P1 O4 Rb1 1.0(8) . . . 2_646 ?
O3 P1 O6 Mo1 94.4(2) . . . . ?
O3 P1 O6 Rb2 -45.2(3) . . . 1_545 ?
O3 P1 O6 Rb3 -135.0(2) . . . 4_556 ?
O3 P1 O6 Rb1 -149.4(7) . . . 3_656 ?
O9 Mo1 P1 Rb2 -17.2(2) . . . 1_545 ?
O9 Mo1 P1 Rb3 65.9(2) . . . 4_556 ?
O9 Mo1 P1 Rb3 143.0(2) . . . 3_756 ?
O9 Mo1 P1 Rb3 -147.2(2) . . . 4_566 ?
O9 Mo1 P1 O5 177.9(3) . . . . ?
O9 Mo1 P1 O4 97.6(5) . . . . ?
O9 Mo1 P1 O6 16.9(3) . . . . ?
O9 Mo1 P1 O3 -82.1(3) . . . . ?
O9 Mo1 O5 Rb3 101.2(6) . . . 3_756 ?
O9 Mo1 O5 Rb3 -129.9(5) . . . 4_566 ?
O9 Mo1 O5 P1 -4.6(7) . . . . ?
O9 Mo1 O6 Rb2 -60.9(3) . . . 1_545 ?
O9 Mo1 O6 Rb3 107.8(3) . . . 4_556 ?
O9 Mo1 O6 Rb1 33.3(2) . . . 3_656 ?
O9 Mo1 O6 P1 -166.0(3) . . . . ?
O9 Mo1 O10 Rb2 5.1(2) . . . 3_666 ?
O9 Mo1 O10 Rb1 -95.7(2) . . . 3_666 ?
O9 Mo1 O10 P2 116.9(5) . . . . ?
O9 Mo1 O7 Mo1 -68(16) . . . 3_756 ?
O9 Mo1 O7 Rb1 136.43(19) . . . 1_655 ?
O9 Mo1 O7 Rb1 -43.57(19) . . . 3_656 ?
O9 Mo1 O8 Rb3 -41.9(4) . . . 2_755 ?
O9 Mo1 O8 Rb1 85.6(3) . . . 3_666 ?
O9 Mo1 O8 Rb1 -134.5(2) . . . 1_655 ?
O9 Rb2 O2 Rb2 -68.5(2) 3_666 . . 2_646 ?
O9 Rb2 O2 Rb3 -171.09(15) 3_666 . . 4_566 ?
O9 Rb2 O2 Rb1 120.04(17) 3_666 . . 3_666 ?
O9 Rb2 O2 P2 41.9(7) 3_666 . . . ?
O9 Rb1 P2 Rb2 -77.41(10) 3_656 . . 2_646 ?
O9 Rb1 P2 Rb2 5.72(10) 3_656 . . 1_545 ?
O9 Rb1 P2 Rb2 84.64(10) 3_656 . . 3_666 ?
O9 Rb1 P2 Rb3 -143.93(13) 3_656 . . 4_566 ?
O9 Rb1 P2 Rb1 150.82(10) 3_656 . . 3_666 ?
O9 Rb1 P2 O10 103.7(3) 3_656 . . . ?
O9 Rb1 P2 O3 -31.3(2) 3_656 . . . ?
O9 Rb1 P2 O1 27.2(5) 3_656 . . . ?
O9 Rb1 P2 O2 -141.7(3) 3_656 . . . ?
O9 Rb1 O1 Rb2 95.44(15) 3_656 . . 3_666 ?
O9 Rb1 O1 Rb2 0.47(17) 3_656 . . 1_545 ?
O9 Rb1 O1 P2 -152.1(5) 3_656 . . . ?
O1 Rb2 O2 Rb2 -154.24(18) 3_666 . . 2_646 ?
O1 Rb2 O2 Rb2 138.8(3) 1_565 . . 2_646 ?
O1 Rb2 O2 Rb3 36.3(4) 1_565 . . 4_566 ?
O1 Rb2 O2 Rb3 103.18(19) 3_666 . . 4_566 ?
O1 Rb2 O2 Rb1 34.31(12) 3_666 . . 3_666 ?
O1 Rb2 O2 Rb1 -32.6(4) 1_565 . . 3_666 ?
O1 Rb2 O2 P2 -110.7(6) 1_565 . . . ?
O1 Rb2 O2 P2 -43.8(6) 3_666 . . . ?
O1 Rb1 P2 Rb2 -104.6(5) . . . 2_646 ?
O1 Rb1 P2 Rb2 57.5(5) . . . 3_666 ?
O1 Rb1 P2 Rb2 -21.5(5) . . . 1_545 ?
O1 Rb1 P2 Rb3 -171.1(5) . . . 4_566 ?
O1 Rb1 P2 Rb1 123.6(5) . . . 3_666 ?
O1 Rb1 P2 O10 76.5(6) . . . . ?
O1 Rb1 P2 O3 -58.5(5) . . . . ?
O1 Rb1 P2 O2 -168.8(6) . . . . ?
O1 P2 O10 Mo1 -103.6(5) . . . . ?
O1 P2 O10 Rb2 7.6(3) . . . 3_666 ?
O1 P2 O10 Rb1 111.3(3) . . . 3_666 ?
O1 P2 O3 Rb2 -82.4(3) . . . 2_646 ?
O1 P2 O3 Rb2 17.7(3) . . . 1_545 ?
O1 P2 O3 P1 110.6(4) . . . . ?
O1 P2 O2 Rb2 77.6(3) . . . 2_646 ?
O1 P2 O2 Rb2 -36.8(7) . . . . ?
O1 P2 O2 Rb3 175.9(3) . . . 4_566 ?
O1 P2 O2 Rb1 -112.0(3) . . . 3_666 ?
O7 Mo1 P1 Rb2 -115.79(4) . . . 1_545 ?
O7 Mo1 P1 Rb3 114.21(3) . . . 4_566 ?
O7 Mo1 P1 Rb3 44.49(4) . . . 3_756 ?
O7 Mo1 P1 Rb3 -32.70(5) . . . 4_556 ?
O7 Mo1 P1 O5 79.3(2) . . . . ?
O7 Mo1 P1 O4 -1.0(5) . . . . ?
O7 Mo1 P1 O6 -81.6(2) . . . . ?
O7 Mo1 P1 O3 179.4(2) . . . . ?
O7 Mo1 O5 Rb3 7.9(2) . . . 3_756 ?
O7 Mo1 O5 Rb3 136.86(17) . . . 4_566 ?
O7 Mo1 O5 P1 -97.8(2) . . . . ?
O7 Mo1 O6 Rb2 -159.0(3) . . . 1_545 ?
O7 Mo1 O6 Rb3 9.71(18) . . . 4_556 ?
O7 Mo1 O6 Rb1 -64.80(11) . . . 3_656 ?
O7 Mo1 O6 P1 95.9(2) . . . . ?
O7 Mo1 O10 Rb2 -124.9(4) . . . 3_666 ?
O7 Mo1 O10 Rb1 134.2(4) . . . 3_666 ?
O7 Mo1 O10 P2 -13.1(10) . . . . ?
O7 Mo1 O9 Rb2 158.4(2) . . . 3_666 ?
O7 Mo1 O9 Rb3 -40.5(4) . . . . ?
O7 Mo1 O9 Rb1 52.79(15) . . . 3_656 ?
O7 Mo1 O8 Rb3 58.9(4) . . . 2_755 ?
O7 Mo1 O8 Rb1 -173.61(16) . . . 3_666 ?
O7 Mo1 O8 Rb1 -33.7(2) . . . 1_655 ?
O7 Rb1 P2 Rb2 -98.38(4) 1_455 . . 2_646 ?
O7 Rb1 P2 Rb2 63.67(5) 1_455 . . 3_666 ?
O7 Rb1 P2 Rb2 -15.25(5) 1_455 . . 1_545 ?
O7 Rb1 P2 Rb3 -164.90(7) 1_455 . . 4_566 ?
O7 Rb1 P2 Rb1 129.85(4) 1_455 . . 3_666 ?
O7 Rb1 P2 O10 82.7(2) 1_455 . . . ?
O7 Rb1 P2 O3 -52.3(2) 1_455 . . . ?
O7 Rb1 P2 O1 6.2(5) 1_455 . . . ?
O7 Rb1 P2 O2 -162.6(2) 1_455 . . . ?
O7 Rb1 O1 Rb2 72.70(14) 1_455 . . 3_666 ?
O7 Rb1 O1 Rb2 -22.3(2) 1_455 . . 1_545 ?
O7 Rb1 O1 P2 -174.8(4) 1_455 . . . ?
O2 Rb2 O2 Rb2 19.61(15) 2_656 . . 2_646 ?
O2 Rb2 O2 Rb3 -82.97(17) 2_656 . . 4_566 ?
O2 Rb2 O2 Rb1 -151.84(13) 2_656 . . 3_666 ?
O2 Rb2 O2 P2 130.1(6) 2_656 . . . ?
O2 Rb3 O9 Mo1 -161.7(4) 4_565 . . . ?
O2 Rb3 O9 Rb2 0.20(17) 4_565 . . 3_666 ?
O2 Rb3 O9 Rb1 97.93(14) 4_565 . . 3_656 ?
O2 Rb1 P2 Rb2 -42.50(9) 3_666 . . 3_666 ?
O2 Rb1 P2 Rb2 -121.41(10) 3_666 . . 1_545 ?
O2 Rb1 P2 Rb2 155.45(10) 3_666 . . 2_646 ?
O2 Rb1 P2 Rb3 88.93(13) 3_666 . . 4_566 ?
O2 Rb1 P2 Rb1 23.68(9) 3_666 . . 3_666 ?
O2 Rb1 P2 O10 -23.4(3) 3_666 . . . ?
O2 Rb1 P2 O3 -158.5(2) 3_666 . . . ?
O2 Rb1 P2 O1 -100.0(5) 3_666 . . . ?
O2 Rb1 P2 O2 91.2(3) 3_666 . . . ?
O2 Rb1 O1 Rb2 -36.09(12) 3_666 . . 3_666 ?
O2 Rb1 O1 Rb2 -131.1(2) 3_666 . . 1_545 ?
O2 Rb1 O1 P2 76.4(5) 3_666 . . . ?
O2 P2 O10 Mo1 122.9(5) . . . . ?
O2 P2 O10 Rb2 -125.9(3) . . . 3_666 ?
O2 P2 O10 Rb1 -22.1(4) . . . 3_666 ?
O2 P2 O3 Rb2 145.1(3) . . . 1_545 ?
O2 P2 O3 Rb2 45.0(3) . . . 2_646 ?
O2 P2 O3 P1 -122.0(4) . . . . ?
O2 P2 O1 Rb2 -139.3(3) . . . 1_545 ?
O2 P2 O1 Rb2 120.5(3) . . . 3_666 ?
O2 P2 O1 Rb1 12.8(7) . . . . ?
O8 Mo1 P1 Rb2 146.4(3) . . . 1_545 ?
O8 Mo1 P1 Rb3 -53.3(3) . . . 3_756 ?
O8 Mo1 P1 Rb3 -130.5(3) . . . 4_556 ?
O8 Mo1 P1 Rb3 16.4(3) . . . 4_566 ?
O8 Mo1 P1 O5 -18.5(4) . . . . ?
O8 Mo1 P1 O4 -98.8(5) . . . . ?
O8 Mo1 P1 O6 -179.5(3) . . . . ?
O8 Mo1 P1 O3 81.6(3) . . . . ?
O8 Mo1 O5 Rb3 40.3(3) . . . 4_566 ?
O8 Mo1 O5 Rb3 -88.7(3) . . . 3_756 ?
O8 Mo1 O5 P1 165.6(3) . . . . ?
O8 Mo1 O6 Rb2 106.5(7) . . . 1_545 ?
O8 Mo1 O6 Rb3 -84.8(8) . . . 4_556 ?
O8 Mo1 O6 Rb1 -159.3(7) . . . 3_656 ?
O8 Mo1 O6 P1 1.4(9) . . . . ?
O8 Mo1 O10 Rb2 111.2(2) . . . 3_666 ?
O8 Mo1 O10 Rb1 10.3(3) . . . 3_666 ?
O8 Mo1 O10 P2 -137.1(5) . . . . ?
O8 Mo1 O9 Rb2 -101.4(3) . . . 3_666 ?
O8 Mo1 O9 Rb3 59.7(4) . . . . ?
O8 Mo1 O9 Rb1 152.9(2) . . . 3_656 ?
O8 Mo1 O7 Mo1 -175(16) . . . 3_756 ?
O8 Mo1 O7 Rb1 -150.7(2) . . . 3_656 ?
O8 Mo1 O7 Rb1 29.3(2) . . . 1_655 ?
O8 Rb3 O9 Mo1 -17.8(9) 2_745 . . . ?
O8 Rb3 O9 Rb2 144.1(5) 2_745 . . 3_666 ?
O8 Rb3 O9 Rb1 -118.2(5) 2_745 . . 3_656 ?
O8 Rb1 P2 Rb2 163.10(14) 3_666 . . 1_545 ?
O8 Rb1 P2 Rb2 -117.98(14) 3_666 . . 3_666 ?
O8 Rb1 P2 Rb2 79.97(15) 3_666 . . 2_646 ?
O8 Rb1 P2 Rb2 -14.4(4) 1_455 . . 3_666 ?
O8 Rb1 P2 Rb2 -176.5(4) 1_455 . . 2_646 ?
O8 Rb1 P2 Rb2 -93.3(4) 1_455 . . 1_545 ?
O8 Rb1 P2 Rb3 117.0(4) 1_455 . . 4_566 ?
O8 Rb1 P2 Rb3 13.45(18) 3_666 . . 4_566 ?
O8 Rb1 P2 Rb1 51.8(4) 1_455 . . 3_666 ?
O8 Rb1 P2 Rb1 -51.80(15) 3_666 . . 3_666 ?
O8 Rb1 P2 O10 4.7(5) 1_455 . . . ?
O8 Rb1 P2 O10 -98.9(3) 3_666 . . . ?
O8 Rb1 P2 O3 126.0(3) 3_666 . . . ?
O8 Rb1 P2 O3 -130.4(5) 1_455 . . . ?
O8 Rb1 P2 O1 -175.4(5) 3_666 . . . ?
O8 Rb1 P2 O1 -71.9(7) 1_455 . . . ?
O8 Rb1 P2 O2 119.3(5) 1_455 . . . ?
O8 Rb1 P2 O2 15.7(3) 3_666 . . . ?
O8 Rb1 O1 Rb2 158.5(2) 3_666 . . 1_545 ?
O8 Rb1 O1 Rb2 31.4(4) 1_455 . . 3_666 ?
O8 Rb1 O1 Rb2 -63.6(5) 1_455 . . 1_545 ?
O8 Rb1 O1 Rb2 -106.5(3) 3_666 . . 3_666 ?
O8 Rb1 O1 P2 143.9(4) 1_455 . . . ?
O8 Rb1 O1 P2 6.0(7) 3_666 . . . ?
